data_4109630
loop_
_publ_author_name
'Hiroshi Ito'
'Daichi Suzuki'
'Harutaka Watanabe'
'Hisaaki Tanaka'
'Shin-ichi Kuroda'
'Masamichi Umemiya'
'Norihito Kobayashi'
'Makoto Goto'
'Ken-ichi Sugiura'
'Hitoshi Miyasaka'
'Shinya Takaishi'
'Takashi Kajiwara'
'Masahiro Yamashita'
'Eiji Ohmichi'
'Toshihito Osada'

_publ_section_title
;
 Metal-Insulator Transition of Charge-Transfer Salts Based on
 Unsymmetrical Donor DMET and Metal Halide Anions (DMET)4(MCl4)(TCE)2 (M =
 Mn, Co, Cu, Zn; TCE = 1,1,2-trichloroethane)
;
_journal_name_full 'Journal of the American Chemical Society'
_journal_page_first 8510
_journal_page_last 8518
_journal_paper_doi 10.1021/ja070672q
_journal_volume 129
_journal_year 2007
_chemical_formula_moiety 'C44 H46 Cl10 Co S16 Se8 '
_chemical_formula_sum 'C44 H46 Cl10 Co S16 Se8'
_chemical_formula_weight 2132.95
_space_group_IT_number 1
_symmetry_cell_setting triclinic
_symmetry_Int_Tables_number 1
_symmetry_space_group_name_Hall 'P 1'
_symmetry_space_group_name_H-M 'P 1'
_cell_angle_alpha 82.19(2)
_cell_angle_beta 88.02(2)
_cell_angle_gamma 84.76(1)
_cell_formula_units_Z 1
_cell_length_a 8.866(2)
_cell_length_b 10.561(2)
_cell_length_c 18.086(4)
_cell_measurement_reflns_used 25
_cell_measurement_temperature 113.1
_cell_measurement_theta_max 17.1
_cell_measurement_theta_min 15.1
_cell_volume 1670.3(6)
_computing_cell_refinement WinAFC
_computing_data_collection WinAFC
_computing_data_reduction CrystalStructure
_computing_publication_material 'CrystalStructure 3.6.0'
_computing_structure_refinement SHELXL
_computing_structure_solution SIR92
_diffrn_measured_fraction_theta_full 0.9988
_diffrn_measured_fraction_theta_max 0.9988
_diffrn_measurement_device_type 'Rigaku AFC7R'
_diffrn_measurement_method \w-2\q
_diffrn_radiation_type 'Mo K\a'
_diffrn_radiation_wavelength 0.7107
_diffrn_reflns_limit_h_max 11
_diffrn_reflns_limit_h_min -6
_diffrn_reflns_limit_k_max 13
_diffrn_reflns_limit_k_min -13
_diffrn_reflns_limit_l_max 23
_diffrn_reflns_limit_l_min -23
_diffrn_reflns_number 9338
_diffrn_reflns_theta_full 27.49
_diffrn_reflns_theta_max 27.49
_diffrn_standards_decay_% 0.00
_diffrn_standards_interval_count 0
_diffrn_standards_number 3
_exptl_absorpt_coefficient_mu 5.551
_exptl_absorpt_correction_T_max 0.435
_exptl_absorpt_correction_T_min 0.353
_exptl_absorpt_correction_type psi-scans
_exptl_absorpt_process_details '(North, Phillips & Mathews, 1968)'
_exptl_crystal_colour black
_exptl_crystal_density_diffrn 2.120
_exptl_crystal_description block
_exptl_crystal_F_000 1035.00
_exptl_crystal_size_max 0.13
_exptl_crystal_size_mid 0.08
_exptl_crystal_size_min 0.03
_refine_diff_density_max 0.83
_refine_diff_density_min -0.93
_refine_ls_extinction_method none
_refine_ls_goodness_of_fit_ref 1.016
_refine_ls_hydrogen_treatment refall
_refine_ls_number_parameters 713
_refine_ls_number_reflns 9338
_refine_ls_R_factor_gt 0.0300
_refine_ls_shift/su_max 0.0010
_refine_ls_structure_factor_coef Fsqd
_refine_ls_weighting_details 'w = 1/[\s^2^(Fo^2^)+(0.0335P)^2^+5.0503P] where P=(Fo^2^+2Fc^2^)/3'
_refine_ls_weighting_scheme calc
_refine_ls_wR_factor_ref 0.0830
_reflns_number_gt 7677
_reflns_number_total 9338
_reflns_threshold_expression F^2^>2.0\s(F^2^)
_cod_data_source_file ja070672qsi20070130_072534.cif
_cod_data_source_block '_DMET4CoCl4TCE2_4CD_-160'
_cod_original_cell_volume 1670.4(6)
_cod_original_formula_sum 'C44 H46 Cl10 Co S16 Se8 '
_cod_database_code 4109630

loop_
_symmetry_equiv_pos_site_id
_symmetry_equiv_pos_as_xyz
1 +X,+Y,+Z

loop_
_atom_site_label
_atom_site_type_symbol
_atom_site_fract_x
_atom_site_fract_y
_atom_site_fract_z
_atom_site_U_iso_or_equiv
_atom_site_adp_type
_atom_site_occupancy
_atom_site_symmetry_multiplicity
_atom_site_calc_flag
_atom_site_refinement_flags
Se(1) Se -1.27702(8) -1.25697(7) 1.00778(4) 0.0114(2) Uani 1.00 1 d .
Se(2) Se -1.56299(8) -1.05315(7) 1.00113(4) 0.0114(2) Uani 1.00 1 d .
Se(3) Se -0.94008(8) -0.90244(7) 0.79050(4) 0.0120(2) Uani 1.00 1 d .
Se(4) Se -1.22585(8) -0.69963(7) 0.78177(4) 0.0119(2) Uani 1.00 1 d .
Se(5) Se -0.74703(8) -0.71803(7) 0.92936(4) 0.0119(2) Uani 1.00 1 d .
Se(6) Se -1.03059(8) -0.51074(7) 0.92061(4) 0.0120(2) Uani 1.00 1 d .
Se(7) Se -0.47571(8) -0.44385(7) 0.87039(4) 0.0118(2) Uani 1.00 1 d .
Se(8) Se -0.75821(8) -0.23592(7) 0.86109(4) 0.0117(2) Uani 1.00 1 d .
Co(1) Co -0.2037(1) -0.7555(1) 1.38604(6) 0.0141(2) Uani 1.00 1 d .
Cl(1) Cl -0.4296(2) -0.6942(2) 1.4424(1) 0.0190(4) Uani 1.00 1 d .
Cl(2) Cl -0.1965(2) -0.6533(2) 1.2671(1) 0.0160(4) Uani 1.00 1 d .
Cl(3) Cl -0.1974(2) -0.9718(2) 1.3938(1) 0.0191(4) Uani 1.00 1 d .
Cl(4) Cl 0.0075(2) -0.6983(2) 1.4411(1) 0.0161(4) Uani 1.00 1 d .
Cl(5) Cl 0.8711(3) -1.2858(2) 1.3486(1) 0.0262(5) Uani 1.00 1 d .
Cl(6) Cl 0.5421(2) -1.2931(2) 1.3592(1) 0.0251(4) Uani 1.00 1 d .
Cl(7) Cl 0.6949(3) -1.2819(2) 1.5172(1) 0.0253(5) Uani 1.00 1 d .
Cl(8) Cl 0.2655(3) -0.8686(2) 1.2845(1) 0.0310(5) Uani 1.00 1 d .
Cl(9) Cl 0.1973(2) -1.1290(2) 1.3368(1) 0.0220(4) Uani 1.00 1 d .
Cl(10) Cl 0.2732(3) -1.0708(3) 1.5069(1) 0.0378(6) Uani 1.00 1 d .
S(1) S -1.1345(2) -1.1189(2) 0.6686(1) 0.0145(5) Uani 1.00 1 d .
S(2) S -1.4466(3) -0.8871(2) 0.6594(1) 0.0158(5) Uani 1.00 1 d .
S(3) S -1.2142(3) -1.1638(2) 0.8280(1) 0.0124(4) Uani 1.00 1 d .
S(4) S -1.4774(3) -0.9725(2) 0.8211(1) 0.0132(5) Uani 1.00 1 d .
S(5) S -1.0233(3) -0.9822(2) 0.9693(1) 0.0124(4) Uani 1.00 1 d .
S(6) S -1.2873(3) -0.7915(2) 0.9624(1) 0.0127(4) Uani 1.00 1 d .
S(7) S -1.0535(3) -1.0657(2) 1.1317(1) 0.0156(5) Uani 1.00 1 d .
S(8) S -1.3683(2) -0.8356(2) 1.1217(1) 0.0162(5) Uani 1.00 1 d .
S(9) S -0.6132(2) -0.5825(2) 0.5861(1) 0.0152(4) Uani 1.00 1 d .
S(10) S -0.9240(3) -0.3472(2) 0.5813(1) 0.0163(4) Uani 1.00 1 d .
S(11) S -0.6891(2) -0.6294(2) 0.7470(1) 0.0125(4) Uani 1.00 1 d .
S(12) S -0.9506(2) -0.4368(2) 0.7418(1) 0.0119(4) Uani 1.00 1 d .
S(13) S -0.5538(2) -0.5159(2) 1.0488(1) 0.0126(5) Uani 1.00 1 d .
S(14) S -0.8162(2) -0.3254(2) 1.0436(1) 0.0121(4) Uani 1.00 1 d .
S(15) S -0.5734(3) -0.6004(2) 1.2098(1) 0.0184(5) Uani 1.00 1 d .
S(16) S -0.8967(2) -0.3764(2) 1.2042(1) 0.0163(5) Uani 1.00 1 d .
C(1) C -1.197(1) -1.0043(8) 0.5891(5) 0.017(2) Uani 1.00 1 d .
C(2) C -1.3665(9) -0.9759(8) 0.5855(5) 0.018(2) Uani 1.00 1 d .
C(3) C -1.2562(9) -1.0767(7) 0.7406(4) 0.012(2) Uani 1.00 1 d .
C(4) C -1.3762(9) -0.9887(8) 0.7376(4) 0.013(2) Uani 1.00 1 d .
C(5) C -1.3660(9) -1.0907(7) 0.8769(5) 0.013(2) Uani 1.00 1 d .
C(6) C -1.3963(9) -1.1275(7) 0.9504(5) 0.012(2) Uani 1.00 1 d .
C(7) C -1.3897(8) -1.2397(7) 1.0971(4) 0.009(2) Uani 1.00 1 d .
C(8) C -1.5118(9) -1.1510(7) 1.0936(4) 0.012(2) Uani 1.00 1 d .
C(9) C -1.332(1) -1.3268(8) 1.1641(4) 0.017(2) Uani 1.00 1 d .
C(10) C -1.615(1) -1.1227(8) 1.1570(5) 0.017(2) Uani 1.00 1 d .
C(11) C -0.8840(9) -0.8387(8) 0.6338(4) 0.014(2) Uani 1.00 1 d .
C(12) C -1.166(1) -0.6356(8) 0.6246(5) 0.015(2) Uani 1.00 1 d .
C(13) C -0.9896(9) -0.8062(8) 0.6962(4) 0.011(2) Uani 1.00 1 d .
C(14) C -1.1105(9) -0.7190(7) 0.6933(5) 0.014(2) Uani 1.00 1 d .
C(15) C -1.1053(9) -0.8277(7) 0.8414(5) 0.012(2) Uani 1.00 1 d .
C(16) C -1.1356(8) -0.8614(7) 0.9160(4) 0.010(2) Uani 1.00 1 d .
C(17) C -1.1234(9) -0.9671(7) 1.0526(4) 0.010(2) Uani 1.00 1 d .
C(18) C -1.2445(9) -0.8780(8) 1.0502(4) 0.013(2) Uani 1.00 1 d .
C(19) C -1.1255(8) -0.9703(8) 1.2029(4) 0.015(2) Uani 1.00 1 d .
C(20) C -1.2982(9) -0.9454(8) 1.2017(4) 0.015(2) Uani 1.00 1 d .
C(21) C -0.677(2) -0.461(2) 0.5124(6) 0.117(8) Uani 1.00 1 d .
C(22) C -0.817(1) -0.406(1) 0.5054(5) 0.059(4) Uani 1.00 1 d .
C(23) C -0.7321(9) -0.5409(7) 0.6593(5) 0.012(2) Uani 1.00 1 d .
C(24) C -0.8519(9) -0.4507(8) 0.6573(5) 0.015(2) Uani 1.00 1 d .
C(25) C -0.8380(8) -0.5564(7) 0.7954(4) 0.010(2) Uani 1.00 1 d .
C(26) C -0.8668(8) -0.5891(7) 0.8703(4) 0.010(2) Uani 1.00 1 d .
C(27) C -0.8628(9) -0.6986(8) 1.0170(4) 0.011(2) Uani 1.00 1 d .
C(28) C -0.9849(9) -0.6113(7) 1.0141(4) 0.011(2) Uani 1.00 1 d .
C(29) C -0.809(1) -0.7862(9) 1.0863(5) 0.014(2) Uani 1.00 1 d .
C(30) C -1.091(1) -0.5814(9) 1.0773(5) 0.016(2) Uani 1.00 1 d .
C(31) C -0.415(1) -0.3770(9) 0.7142(5) 0.015(2) Uani 1.00 1 d .
C(32) C -0.692(1) -0.1711(8) 0.7054(5) 0.018(2) Uani 1.00 1 d .
C(33) C -0.5202(9) -0.3451(8) 0.7773(5) 0.013(2) Uani 1.00 1 d .
C(34) C -0.6382(9) -0.2570(7) 0.7723(5) 0.014(2) Uani 1.00 1 d .
C(35) C -0.6383(9) -0.3627(8) 0.9210(5) 0.013(2) Uani 1.00 1 d .
C(36) C -0.6672(9) -0.3968(7) 0.9950(4) 0.010(2) Uani 1.00 1 d .
C(37) C -0.6523(9) -0.5001(7) 1.1336(4) 0.011(2) Uani 1.00 1 d .
C(38) C -0.7735(9) -0.4119(8) 1.1307(5) 0.012(2) Uani 1.00 1 d .
C(39) C -0.6827(9) -0.5403(8) 1.2860(4) 0.020(2) Uani 1.00 1 d .
C(40) C -0.8494(9) -0.5164(7) 1.2701(4) 0.014(2) Uani 1.00 1 d .
C(41) C 0.7209(9) -1.3796(7) 1.3845(4) 0.020(2) Uani 1.00 1 d .
C(42) C 0.730(1) -1.4156(7) 1.4673(4) 0.023(2) Uani 1.00 1 d .
C(43) C 0.212(1) -0.9750(8) 1.3641(5) 0.025(2) Uani 1.00 1 d .
C(44) C 0.329(1) -0.9777(8) 1.4222(5) 0.026(2) Uani 1.00 1 d .
H(1) H -1.1518 -0.9248 0.5909 0.021 Uiso 1.00 1 c R
H(2) H -1.1610 -1.0374 0.5437 0.021 Uiso 1.00 1 c R
H(3) H -1.4129 -1.0561 0.5887 0.022 Uiso 1.00 1 c R
H(4) H -1.3914 -0.9266 0.5376 0.022 Uiso 1.00 1 c R
H(5) H -1.2241 -1.3454 1.1585 0.021 Uiso 1.00 1 c R
H(6) H -1.3801 -1.4052 1.1689 0.021 Uiso 1.00 1 c R
H(7) H -1.3530 -1.2857 1.2080 0.021 Uiso 1.00 1 c R
H(8) H -1.6183 -1.1987 1.1927 0.021 Uiso 1.00 1 c R
H(9) H -1.7145 -1.0955 1.1389 0.021 Uiso 1.00 1 c R
H(10) H -1.5776 -1.0558 1.1805 0.021 Uiso 1.00 1 c R
H(11) H -0.8432 -0.9265 0.6442 0.016 Uiso 1.00 1 c R
H(12) H -0.8029 -0.7836 0.6292 0.016 Uiso 1.00 1 c R
H(13) H -0.9382 -0.8268 0.5880 0.016 Uiso 1.00 1 c R
H(14) H -1.0819 -0.6175 0.5912 0.018 Uiso 1.00 1 c R
H(15) H -1.2148 -0.5567 0.6380 0.018 Uiso 1.00 1 c R
H(16) H -1.2370 -0.6789 0.6005 0.018 Uiso 1.00 1 c R
H(17) H -1.0957 -1.0143 1.2515 0.018 Uiso 1.00 1 c R
H(18) H -1.0809 -0.8888 1.1953 0.018 Uiso 1.00 1 c R
H(19) H -1.3330 -0.9108 1.2469 0.018 Uiso 1.00 1 c R
H(20) H -1.3416 -1.0266 1.2020 0.018 Uiso 1.00 1 c R
H(21) H -0.6126 -0.3916 0.5129 0.141 Uiso 1.00 1 c R
H(22) H -0.6526 -0.4966 0.4664 0.141 Uiso 1.00 1 c R
H(23) H -0.8761 -0.4673 0.4869 0.071 Uiso 1.00 1 c R
H(24) H -0.8129 -0.3342 0.4660 0.071 Uiso 1.00 1 c R
H(25) H -0.7010 -0.8058 1.0824 0.017 Uiso 1.00 1 c R
H(26) H -0.8580 -0.8642 1.0907 0.017 Uiso 1.00 1 c R
H(27) H -0.8328 -0.7441 1.1295 0.017 Uiso 1.00 1 c R
H(28) H -1.0982 -0.6575 1.1124 0.019 Uiso 1.00 1 c R
H(29) H -1.1891 -0.5515 1.0581 0.019 Uiso 1.00 1 c R
H(30) H -1.0524 -0.5161 1.1018 0.019 Uiso 1.00 1 c R
H(31) H -0.3748 -0.4649 0.7242 0.018 Uiso 1.00 1 c R
H(32) H -0.3342 -0.3221 0.7096 0.018 Uiso 1.00 1 c R
H(33) H -0.4704 -0.3645 0.6686 0.018 Uiso 1.00 1 c R
H(34) H -0.6080 -0.1529 0.6721 0.022 Uiso 1.00 1 c R
H(35) H -0.7393 -0.0925 0.7199 0.022 Uiso 1.00 1 c R
H(36) H -0.7645 -0.2121 0.6806 0.022 Uiso 1.00 1 c R
H(37) H -0.6689 -0.6019 1.3307 0.023 Uiso 1.00 1 c R
H(38) H -0.6450 -0.4608 1.2956 0.023 Uiso 1.00 1 c R
H(39) H -0.9048 -0.5072 1.3166 0.017 Uiso 1.00 1 c R
H(40) H -0.8823 -0.5907 1.2511 0.017 Uiso 1.00 1 c R
H(41) H 0.7301 -1.4587 1.3613 0.024 Uiso 1.00 1 c R
H(42) H 0.8301 -1.4570 1.4792 0.027 Uiso 1.00 1 c R
H(43) H 0.6569 -1.4770 1.4835 0.027 Uiso 1.00 1 c R
H(44) H 0.1132 -0.9428 1.3835 0.030 Uiso 1.00 1 c R
H(45) H 0.3412 -0.8908 1.4313 0.031 Uiso 1.00 1 c R
H(46) H 0.4255 -1.0144 1.4044 0.031 Uiso 1.00 1 c R

loop_
_atom_site_aniso_label
_atom_site_aniso_U_11
_atom_site_aniso_U_22
_atom_site_aniso_U_33
_atom_site_aniso_U_12
_atom_site_aniso_U_13
_atom_site_aniso_U_23
Se(1) 0.0114(4) 0.0126(4) 0.0094(4) 0.0024(3) 0.0005(3) -0.0007(3)
Se(2) 0.0115(4) 0.0120(4) 0.0099(4) 0.0019(3) 0.0008(3) -0.0007(3)
Se(3) 0.0118(4) 0.0131(4) 0.0101(4) 0.0026(3) -0.0001(3) -0.0008(3)
Se(4) 0.0126(4) 0.0123(4) 0.0097(4) 0.0026(3) 0.0005(3) -0.0004(3)
Se(5) 0.0115(4) 0.0126(4) 0.0107(5) 0.0021(3) -0.0006(3) 0.0001(3)
Se(6) 0.0120(4) 0.0129(4) 0.0103(5) 0.0024(3) 0.0005(3) -0.0010(3)
Se(7) 0.0110(4) 0.0130(4) 0.0106(5) 0.0024(3) 0.0005(3) -0.0007(3)
Se(8) 0.0111(4) 0.0123(4) 0.0108(5) 0.0019(3) 0.0005(3) -0.0002(3)
Co(1) 0.0179(5) 0.0134(5) 0.0108(5) -0.0004(4) 0.0014(4) -0.0019(4)
Cl(1) 0.0164(9) 0.0174(9) 0.0228(9) 0.0009(7) 0.0076(8) -0.0051(7)
Cl(2) 0.017(1) 0.0207(9) 0.0089(9) -0.0015(8) -0.0026(7) 0.0029(7)
Cl(3) 0.034(1) 0.0100(7) 0.0122(7) -0.0003(8) 0.0021(8) -0.0010(6)
Cl(4) 0.0199(9) 0.0209(9) 0.0088(8) -0.0053(7) -0.0031(7) -0.0036(7)
Cl(5) 0.029(1) 0.022(1) 0.026(1) -0.0000(9) 0.0102(9) -0.0041(8)
Cl(6) 0.028(1) 0.030(1) 0.0177(9) -0.0006(9) -0.0028(8) -0.0034(8)
Cl(7) 0.032(1) 0.028(1) 0.017(1) -0.0041(9) -0.0012(9) -0.0093(9)
Cl(8) 0.052(1) 0.021(1) 0.019(1) -0.003(1) 0.004(1) 0.0017(8)
Cl(9) 0.023(1) 0.0206(9) 0.0219(9) -0.0016(8) -0.0003(8) -0.0025(7)
Cl(10) 0.047(1) 0.049(1) 0.015(1) 0.002(1) -0.001(1) 0.004(1)
S(1) 0.015(1) 0.018(1) 0.010(1) 0.0025(9) 0.0038(8) -0.0024(9)
S(2) 0.017(1) 0.016(1) 0.012(1) -0.0004(9) -0.0025(9) 0.0030(9)
S(3) 0.011(1) 0.016(1) 0.008(1) 0.0040(9) 0.0009(8) 0.0004(9)
S(4) 0.014(1) 0.013(1) 0.011(1) 0.0022(8) 0.0019(8) -0.0012(8)
S(5) 0.011(1) 0.014(1) 0.011(1) 0.0030(8) -0.0015(8) 0.0006(8)
S(6) 0.013(1) 0.013(1) 0.011(1) 0.0028(8) 0.0000(8) -0.0003(8)
S(7) 0.019(1) 0.015(1) 0.011(1) 0.0043(9) -0.0021(9) 0.0008(8)
S(8) 0.017(1) 0.019(1) 0.012(1) 0.0011(9) 0.0011(9) -0.0023(9)
S(9) 0.016(1) 0.018(1) 0.010(1) 0.0021(9) 0.0042(8) 0.0010(8)
S(10) 0.019(1) 0.018(1) 0.011(1) 0.0037(9) -0.0002(9) 0.0011(8)
S(11) 0.011(1) 0.015(1) 0.011(1) 0.0008(8) -0.0004(8) 0.0007(8)
S(12) 0.012(1) 0.013(1) 0.009(1) 0.0030(8) -0.0006(8) -0.0005(8)
S(13) 0.011(1) 0.014(1) 0.012(1) 0.0010(8) 0.0006(8) 0.0005(8)
S(14) 0.014(1) 0.012(1) 0.010(1) 0.0025(8) 0.0008(8) -0.0006(8)
S(15) 0.016(1) 0.022(1) 0.014(1) 0.0062(9) -0.0000(9) 0.0044(9)
S(16) 0.016(1) 0.019(1) 0.013(1) 0.0033(9) 0.0024(8) -0.0003(9)
C(1) 0.025(5) 0.017(4) 0.009(4) -0.004(4) 0.000(3) 0.003(3)
C(2) 0.022(4) 0.025(4) 0.009(4) -0.007(4) 0.001(3) -0.007(3)
C(3) 0.021(4) 0.007(4) 0.008(4) 0.001(3) -0.002(3) -0.003(3)
C(4) 0.013(4) 0.018(4) 0.007(4) -0.001(3) -0.003(3) 0.000(3)
C(5) 0.011(4) 0.010(4) 0.018(4) 0.004(3) -0.002(3) 0.001(3)
C(6) 0.010(4) 0.010(4) 0.016(4) 0.000(3) -0.002(3) -0.000(3)
C(7) 0.009(4) 0.013(4) 0.007(4) -0.004(3) 0.002(3) -0.003(3)
C(8) 0.018(4) 0.011(4) 0.008(4) -0.003(3) 0.004(3) -0.001(3)
C(9) 0.022(5) 0.022(4) 0.005(4) 0.009(4) -0.008(3) 0.005(3)
C(10) 0.021(5) 0.019(4) 0.011(4) 0.002(4) -0.006(4) 0.002(3)
C(11) 0.015(4) 0.018(4) 0.009(4) -0.001(3) 0.009(3) -0.007(3)
C(12) 0.021(5) 0.010(4) 0.014(4) -0.003(3) 0.009(4) 0.001(3)
C(13) 0.011(4) 0.018(4) 0.003(4) -0.006(3) -0.001(3) -0.001(3)
C(14) 0.017(4) 0.011(4) 0.012(4) -0.002(3) -0.002(3) 0.001(3)
C(15) 0.009(4) 0.013(4) 0.013(4) 0.004(3) 0.003(3) -0.002(3)
C(16) 0.010(4) 0.012(4) 0.008(4) -0.001(3) 0.003(3) -0.005(3)
C(17) 0.012(4) 0.012(4) 0.007(4) -0.002(3) 0.004(3) -0.002(3)
C(18) 0.014(4) 0.019(4) 0.008(4) -0.010(3) -0.000(3) 0.001(3)
C(19) 0.011(4) 0.022(4) 0.011(4) -0.001(3) -0.005(3) -0.002(3)
C(20) 0.010(4) 0.027(5) 0.009(4) -0.001(3) -0.000(3) -0.002(3)
C(21) 0.10(1) 0.18(2) 0.023(6) 0.11(1) 0.030(7) 0.050(8)
C(22) 0.084(9) 0.071(8) 0.010(5) 0.056(7) 0.009(5) -0.006(5)
C(23) 0.012(4) 0.011(4) 0.010(4) 0.003(3) -0.001(3) 0.004(3)
C(24) 0.017(4) 0.014(4) 0.012(4) 0.002(3) -0.002(3) 0.001(3)
C(25) 0.007(4) 0.009(4) 0.014(4) -0.001(3) -0.001(3) -0.001(3)
C(26) 0.009(4) 0.012(4) 0.010(4) 0.002(3) -0.001(3) -0.000(3)
C(27) 0.011(4) 0.017(4) 0.004(4) -0.003(3) -0.001(3) -0.002(3)
C(28) 0.020(4) 0.006(4) 0.006(4) 0.000(3) -0.002(3) -0.000(3)
C(29) 0.011(4) 0.022(5) 0.008(4) -0.006(4) -0.000(3) 0.006(3)
C(30) 0.018(5) 0.017(4) 0.014(5) -0.006(4) 0.003(4) -0.004(4)
C(31) 0.011(4) 0.023(5) 0.009(4) 0.003(4) 0.008(3) -0.004(4)
C(32) 0.028(5) 0.005(4) 0.021(5) -0.002(4) -0.002(4) -0.001(3)
C(33) 0.011(4) 0.020(4) 0.009(4) -0.005(3) 0.002(3) 0.000(3)
C(34) 0.019(4) 0.010(4) 0.014(4) -0.011(3) 0.004(3) 0.002(3)
C(35) 0.010(4) 0.015(4) 0.014(4) 0.002(3) 0.002(3) -0.004(3)
C(36) 0.010(4) 0.009(4) 0.011(4) 0.003(3) 0.002(3) -0.003(3)
C(37) 0.010(4) 0.014(4) 0.008(4) -0.001(3) 0.003(3) -0.001(3)
C(38) 0.013(4) 0.016(4) 0.008(4) -0.001(3) -0.001(3) -0.002(3)
C(39) 0.029(5) 0.019(4) 0.010(4) 0.002(4) -0.010(3) 0.000(3)
C(40) 0.017(4) 0.011(3) 0.013(4) -0.005(3) 0.003(3) 0.001(3)
C(41) 0.025(4) 0.014(4) 0.021(4) -0.004(3) -0.000(3) -0.002(3)
C(42) 0.034(5) 0.017(4) 0.017(4) -0.001(3) -0.001(3) -0.002(3)
C(43) 0.031(5) 0.021(4) 0.023(5) 0.002(4) 0.001(4) -0.003(4)
C(44) 0.039(5) 0.022(4) 0.017(4) -0.011(4) -0.009(4) -0.001(3)

loop_
_atom_type_symbol
_atom_type_description
_atom_type_scat_dispersion_real
_atom_type_scat_dispersion_imag
_atom_type_scat_source
C C 0.003 0.002
;
International Tables for Crystallography
(1992, Vol. C, Tables 4.2.6.8 and 6.1.1.4)
;
H H 0.000 0.000
;
International Tables for Crystallography
(1992, Vol. C, Table 6.1.1.4)
;
Cl Cl 0.148 0.159
;
International Tables for Crystallography
(1992, Vol. C, Tables 4.2.6.8 and 6.1.1.4)
;
Co Co 0.349 0.972
;
International Tables for Crystallography
(1992, Vol. C, Tables 4.2.6.8 and 6.1.1.4)
;
S S 0.125 0.123
;
International Tables for Crystallography
(1992, Vol. C, Tables 4.2.6.8 and 6.1.1.4)
;
Se Se -0.093 2.226
;
International Tables for Crystallography
(1992, Vol. C, Tables 4.2.6.8 and 6.1.1.4)
;

loop_
_geom_angle_atom_site_label_1
_geom_angle_atom_site_label_2
_geom_angle_atom_site_label_3
_geom_angle
Se(1) C(6) Se(2) 115.3(4)
Se(1) C(6) C(5) 122.5(6)
C(7) Se(1) C(6) 94.3(3)
Se(1) C(7) C(8) 117.5(6)
Se(1) C(7) C(9) 114.7(5)
Se(2) C(6) C(5) 122.2(6)
C(8) Se(2) C(6) 93.3(3)
Se(2) C(8) C(7) 119.5(6)
Se(2) C(8) C(10) 114.6(5)
Se(3) C(13) C(11) 113.8(5)
Se(3) C(13) C(14) 118.0(6)
C(15) Se(3) C(13) 94.4(3)
Se(3) C(15) Se(4) 114.4(4)
Se(3) C(15) C(16) 123.2(5)
Se(4) C(14) C(13) 119.1(6)
C(15) Se(4) C(14) 94.1(3)
Se(4) C(14) C(12) 115.6(6)
Se(4) C(15) C(16) 122.5(6)
Se(5) C(26) C(25) 122.4(6)
Se(5) C(26) Se(6) 115.3(4)
C(27) Se(5) C(26) 93.7(3)
Se(5) C(27) C(28) 119.4(5)
Se(5) C(27) C(29) 115.2(5)
Se(6) C(26) C(25) 122.3(5)
C(28) Se(6) C(26) 93.7(3)
Se(6) C(28) C(27) 117.9(6)
Se(6) C(28) C(30) 114.6(5)
C(35) Se(7) C(33) 93.9(3)
Se(7) C(33) C(31) 114.6(5)
Se(7) C(33) C(34) 119.4(6)
Se(7) C(35) C(36) 121.8(6)
Se(7) C(35) Se(8) 114.9(4)
C(35) Se(8) C(34) 93.5(3)
Se(8) C(34) C(33) 118.2(6)
Se(8) C(34) C(32) 113.9(6)
Se(8) C(35) C(36) 123.2(6)
Cl(2) Co(1) Cl(1) 109.05(8)
Cl(3) Co(1) Cl(1) 104.91(8)
Cl(4) Co(1) Cl(1) 114.19(8)
Cl(3) Co(1) Cl(2) 113.89(9)
Cl(4) Co(1) Cl(2) 104.86(8)
Cl(4) Co(1) Cl(3) 110.19(8)
Cl(5) C(41) Cl(6) 109.4(4)
Cl(5) C(41) C(42) 111.5(6)
Cl(6) C(41) C(42) 111.2(5)
Cl(7) C(42) C(41) 113.0(5)
Cl(8) C(43) Cl(9) 108.8(5)
Cl(8) C(43) C(44) 107.7(6)
Cl(9) C(43) C(44) 112.4(6)
Cl(10) C(44) C(43) 110.2(6)
C(3) S(1) C(1) 103.1(4)
S(1) C(1) C(2) 114.1(6)
S(1) C(3) S(3) 114.1(4)
S(1) C(3) C(4) 129.0(6)
C(4) S(2) C(2) 99.8(4)
S(2) C(2) C(1) 113.5(6)
S(2) C(4) S(4) 114.9(4)
S(2) C(4) C(3) 127.9(6)
C(5) S(3) C(3) 96.0(4)
S(3) C(3) C(4) 116.9(6)
S(3) C(5) C(6) 122.6(6)
S(3) C(5) S(4) 113.7(5)
C(5) S(4) C(4) 96.2(4)
S(4) C(4) C(3) 117.2(6)
S(4) C(5) C(6) 123.7(6)
C(17) S(5) C(16) 95.0(4)
S(5) C(16) S(6) 115.9(4)
S(5) C(16) C(15) 121.3(6)
S(5) C(17) S(7) 116.1(4)
S(5) C(17) C(18) 117.3(6)
C(18) S(6) C(16) 95.2(4)
S(6) C(16) C(15) 122.8(6)
S(6) C(18) C(17) 116.5(6)
S(6) C(18) S(8) 113.6(4)
S(7) C(17) C(18) 126.6(6)
C(19) S(7) C(17) 99.5(4)
S(7) C(19) C(20) 112.0(6)
S(8) C(18) C(17) 129.9(6)
C(20) S(8) C(18) 102.1(4)
S(8) C(20) C(19) 114.0(5)
S(9) C(21) C(22) 125(1)
C(23) S(9) C(21) 100.6(5)
S(9) C(23) S(11) 114.6(4)
S(9) C(23) C(24) 128.6(6)
S(10) C(22) C(21) 122.9(9)
C(24) S(10) C(22) 101.7(4)
S(10) C(24) S(12) 114.7(4)
S(10) C(24) C(23) 128.7(7)
C(25) S(11) C(23) 95.6(4)
S(11) C(23) C(24) 116.8(6)
S(11) C(25) C(26) 123.4(6)
S(11) C(25) S(12) 115.0(4)
C(25) S(12) C(24) 96.0(4)
S(12) C(24) C(23) 116.6(6)
S(12) C(25) C(26) 121.6(6)
S(13) C(36) C(35) 121.9(6)
S(13) C(36) S(14) 114.7(4)
C(37) S(13) C(36) 95.7(4)
S(13) C(37) S(15) 113.6(4)
S(13) C(37) C(38) 116.4(6)
S(14) C(36) C(35) 123.3(6)
C(38) S(14) C(36) 96.1(4)
S(14) C(38) C(37) 117.0(6)
S(14) C(38) S(16) 115.5(4)
C(39) S(15) C(37) 100.8(4)
S(15) C(37) C(38) 130.0(6)
S(15) C(39) C(40) 112.6(6)
S(16) C(38) C(37) 127.5(6)
C(40) S(16) C(38) 99.2(4)
S(16) C(40) C(39) 113.8(5)
C(9) C(7) C(8) 127.7(7)
C(7) C(8) C(10) 125.9(7)
C(11) C(13) C(14) 128.2(7)
C(12) C(14) C(13) 125.3(7)
C(29) C(27) C(28) 125.3(7)
C(27) C(28) C(30) 127.5(7)
C(31) C(33) C(34) 126.0(7)
C(32) C(34) C(33) 127.8(8)
Cl(5) C(41) H(41) 108.2033
Cl(6) C(41) H(41) 108.1966
Cl(7) C(42) H(42) 108.9761
Cl(7) C(42) H(43) 108.9794
Cl(8) C(43) H(44) 109.3141
Cl(9) C(43) H(44) 109.3094
Cl(10) C(44) H(45) 109.6189
Cl(10) C(44) H(46) 109.6212
S(1) C(1) H(1) 108.7243
S(1) C(1) H(2) 108.7180
S(2) C(2) H(3) 108.8680
S(2) C(2) H(4) 108.8648
S(7) C(19) H(17) 109.2166
S(7) C(19) H(18) 109.2126
S(8) C(20) H(19) 108.7464
S(8) C(20) H(20) 108.7523
S(9) C(21) H(21) 105.9384
S(9) C(21) H(22) 105.9417
S(10) C(22) H(23) 106.6023
S(10) C(22) H(24) 106.5973
S(15) C(39) H(37) 109.0660
S(15) C(39) H(38) 109.0653
S(16) C(40) H(39) 108.7935
S(16) C(40) H(40) 108.7873
H(1) C(1) C(2) 108.7206
H(2) C(1) C(2) 108.7164
C(1) C(2) H(3) 108.8723
C(1) C(2) H(4) 108.8751
H(2) C(1) H(1) 107.6253
H(4) C(2) H(3) 107.7271
C(7) C(9) H(5) 109.4602
C(7) C(9) H(6) 109.4722
C(7) C(9) H(7) 109.4725
C(8) C(10) H(8) 109.4723
C(8) C(10) H(9) 109.4678
C(8) C(10) H(10) 109.4693
H(6) C(9) H(5) 109.4770
H(7) C(9) H(5) 109.4736
H(7) C(9) H(6) 109.4718
H(9) C(10) H(8) 109.4783
H(10) C(10) H(8) 109.4733
H(10) C(10) H(9) 109.4664
H(11) C(11) C(13) 109.4698
H(12) C(11) C(13) 109.4648
H(13) C(11) C(13) 109.4708
H(12) C(11) H(11) 109.4687
H(13) C(11) H(11) 109.4774
H(13) C(11) H(12) 109.4758
H(14) C(12) C(14) 109.4757
H(15) C(12) C(14) 109.4598
H(16) C(12) C(14) 109.4706
H(15) C(12) H(14) 109.4685
H(16) C(12) H(14) 109.4822
H(16) C(12) H(15) 109.4706
H(17) C(19) C(20) 109.2235
H(18) C(19) C(20) 109.2186
C(19) C(20) H(19) 108.7374
C(19) C(20) H(20) 108.7470
H(18) C(19) H(17) 107.9062
H(20) C(20) H(19) 107.6356
H(21) C(21) C(22) 105.9341
H(22) C(21) C(22) 105.9313
C(21) C(22) H(23) 106.6029
C(21) C(22) H(24) 106.6048
H(22) C(21) H(21) 106.2474
H(24) C(22) H(23) 106.5575
C(27) C(29) H(25) 109.4684
C(27) C(29) H(26) 109.4679
C(27) C(29) H(27) 109.4672
C(28) C(30) H(28) 109.4720
C(28) C(30) H(29) 109.4655
C(28) C(30) H(30) 109.4687
H(26) C(29) H(25) 109.4699
H(27) C(29) H(25) 109.4806
H(27) C(29) H(26) 109.4733
H(29) C(30) H(28) 109.4806
H(30) C(30) H(28) 109.4676
H(30) C(30) H(29) 109.4729
H(31) C(31) C(33) 109.4626
H(32) C(31) C(33) 109.4645
H(33) C(31) C(33) 109.4660
H(32) C(31) H(31) 109.4761
H(33) C(31) H(31) 109.4777
H(33) C(31) H(32) 109.4804
H(34) C(32) C(34) 109.4711
H(35) C(32) C(34) 109.4659
H(36) C(32) C(34) 109.4771
H(35) C(32) H(34) 109.4669
H(36) C(32) H(34) 109.4718
H(36) C(32) H(35) 109.4745
H(37) C(39) C(40) 109.0668
H(38) C(39) C(40) 109.0722
C(39) C(40) H(39) 108.7870
C(39) C(40) H(40) 108.7944
H(38) C(39) H(37) 107.8392
H(40) C(40) H(39) 107.6709
H(41) C(41) C(42) 108.1985
C(41) C(42) H(42) 108.9749
C(41) C(42) H(43) 108.9790
H(43) C(42) H(42) 107.7776
H(44) C(43) C(44) 109.3169
C(43) C(44) H(45) 109.6268
C(43) C(44) H(46) 109.6260
H(46) C(44) H(45) 108.1430

loop_
_geom_bond_atom_site_label_1
_geom_bond_atom_site_label_2
_geom_bond_distance
Se(1) C(6) 1.869(7)
Se(1) C(7) 1.891(8)
Se(2) C(6) 1.880(8)
Se(2) C(8) 1.888(7)
Se(3) C(13) 1.906(7)
Se(3) C(15) 1.873(8)
Se(4) C(14) 1.893(8)
Se(4) C(15) 1.885(7)
Se(5) C(26) 1.881(7)
Se(5) C(27) 1.882(8)
Se(6) C(26) 1.875(8)
Se(6) C(28) 1.906(7)
Se(7) C(33) 1.890(8)
Se(7) C(35) 1.883(8)
Se(8) C(34) 1.922(8)
Se(8) C(35) 1.877(8)
Co(1) Cl(1) 2.296(2)
Co(1) Cl(2) 2.274(2)
Co(1) Cl(3) 2.266(2)
Co(1) Cl(4) 2.315(2)
Cl(5) C(41) 1.784(8)
Cl(6) C(41) 1.798(7)
Cl(7) C(42) 1.776(8)
Cl(8) C(43) 1.781(9)
Cl(9) C(43) 1.779(9)
Cl(10) C(44) 1.786(9)
S(1) C(1) 1.818(8)
S(1) C(3) 1.740(8)
S(2) C(2) 1.822(9)
S(2) C(4) 1.752(8)
S(3) C(3) 1.751(7)
S(3) C(5) 1.761(8)
S(4) C(4) 1.750(8)
S(4) C(5) 1.748(8)
S(5) C(16) 1.745(7)
S(5) C(17) 1.741(8)
S(6) C(16) 1.723(8)
S(6) C(18) 1.757(8)
S(7) C(17) 1.748(7)
S(7) C(19) 1.805(8)
S(8) C(18) 1.745(8)
S(8) C(20) 1.817(8)
S(9) C(21) 1.79(1)
S(9) C(23) 1.743(8)
S(10) C(22) 1.79(1)
S(10) C(24) 1.738(8)
S(11) C(23) 1.762(8)
S(11) C(25) 1.739(8)
S(12) C(24) 1.751(8)
S(12) C(25) 1.743(7)
S(13) C(36) 1.745(7)
S(13) C(37) 1.759(8)
S(14) C(36) 1.733(8)
S(14) C(38) 1.745(8)
S(15) C(37) 1.745(8)
S(15) C(39) 1.810(8)
S(16) C(38) 1.750(8)
S(16) C(40) 1.795(7)
C(1) C(2) 1.50(1)
C(3) C(4) 1.35(1)
C(5) C(6) 1.36(1)
C(7) C(8) 1.36(1)
C(7) C(9) 1.49(1)
C(8) C(10) 1.49(1)
C(11) C(13) 1.50(1)
C(12) C(14) 1.49(1)
C(13) C(14) 1.35(1)
C(15) C(16) 1.37(1)
C(17) C(18) 1.36(1)
C(19) C(20) 1.53(1)
C(21) C(22) 1.32(2)
C(23) C(24) 1.36(1)
C(25) C(26) 1.37(1)
C(27) C(28) 1.35(1)
C(27) C(29) 1.52(1)
C(28) C(30) 1.50(1)
C(31) C(33) 1.50(1)
C(32) C(34) 1.48(1)
C(33) C(34) 1.33(1)
C(35) C(36) 1.36(1)
C(37) C(38) 1.35(1)
C(39) C(40) 1.51(1)
C(41) C(42) 1.50(1)
C(43) C(44) 1.50(1)
C(1) H(1) 0.9700
C(1) H(2) 0.9700
C(2) H(3) 0.9700
C(2) H(4) 0.9699
C(9) H(5) 0.9601
C(9) H(6) 0.9600
C(9) H(7) 0.9600
C(10) H(8) 0.9600
C(10) H(9) 0.9600
C(10) H(10) 0.9600
C(11) H(11) 0.9599
C(11) H(12) 0.9600
C(11) H(13) 0.9600
C(12) H(14) 0.9599
C(12) H(15) 0.9601
C(12) H(16) 0.9600
C(19) H(17) 0.9699
C(19) H(18) 0.9701
C(20) H(19) 0.9701
C(20) H(20) 0.9700
C(21) H(21) 0.9701
C(21) H(22) 0.9700
C(22) H(23) 0.9700
C(22) H(24) 0.9700
C(29) H(25) 0.9600
C(29) H(26) 0.9600
C(29) H(27) 0.9599
C(30) H(28) 0.9600
C(30) H(29) 0.9600
C(30) H(30) 0.9600
C(31) H(31) 0.9600
C(31) H(32) 0.9599
C(31) H(33) 0.9600
C(32) H(34) 0.9600
C(32) H(35) 0.9600
C(32) H(36) 0.9599
C(39) H(37) 0.9700
C(39) H(38) 0.9699
C(40) H(39) 0.9701
C(40) H(40) 0.9700
C(41) H(41) 0.9800
C(42) H(42) 0.9700
C(42) H(43) 0.9699
C(43) H(44) 0.9800
C(44) H(45) 0.9700
C(44) H(46) 0.9700

loop_
_geom_contact_atom_site_label_1
_geom_contact_atom_site_label_2
_geom_contact_distance
_geom_contact_site_symmetry_2
Se(1) Se(2) 3.167(1) .
Se(1) Se(6) 3.779(1) 54501
Se(1) Se(7) 3.930(1) 44501
Se(1) S(3) 3.309(2) .
Se(1) S(5) 3.808(2) .
Se(1) S(7) 3.912(2) .
Se(1) S(13) 3.821(2) 44501
Se(1) C(5) 2.838(8) .
Se(1) C(8) 2.796(8) .
Se(1) C(9) 2.859(8) .
Se(1) C(17) 3.661(8) .
Se(1) C(30) 3.740(9) 54501
Se(1) C(35) 3.931(8) 44501
Se(1) C(36) 3.910(8) 44501
Se(2) Se(5) 3.836(1) 45501
Se(2) Se(8) 3.922(1) 44501
Se(2) S(4) 3.331(2) .
Se(2) S(6) 3.833(2) .
Se(2) S(8) 3.919(2) .
Se(2) S(14) 3.789(2) 44501
Se(2) C(5) 2.846(8) .
Se(2) C(7) 2.821(7) .
Se(2) C(10) 2.848(8) .
Se(2) C(18) 3.709(9) .
Se(2) C(29) 3.859(9) 45501
Se(2) C(35) 3.872(9) 44501
Se(2) C(36) 3.843(8) 44501
Se(3) Se(4) 3.159(1) .
Se(3) Se(5) 3.907(1) .
Se(3) Se(8) 3.810(1) 54501
Se(3) S(1) 3.925(2) .
Se(3) S(3) 3.820(2) .
Se(3) S(5) 3.305(2) .
Se(3) S(11) 3.785(2) .
Se(3) C(3) 3.691(8) .
Se(3) C(11) 2.860(8) .
Se(3) C(14) 2.801(8) .
Se(3) C(16) 2.865(8) .
Se(3) C(25) 3.857(8) .
Se(3) C(26) 3.900(8) .
Se(3) C(32) 3.881(9) 54501
Se(4) Se(6) 3.947(1) .
Se(4) Se(7) 3.823(1) 45501
Se(4) S(2) 3.854(2) .
Se(4) S(4) 3.781(2) .
Se(4) S(6) 3.320(2) .
Se(4) S(12) 3.842(2) .
Se(4) C(4) 3.635(9) .
Se(4) C(12) 2.874(8) .
Se(4) C(13) 2.805(8) .
Se(4) C(16) 2.866(7) .
Se(4) C(25) 3.910(8) .
Se(4) C(26) 3.950(8) .
Se(4) C(31) 3.727(9) 45501
Se(5) Se(2) 3.836(1) 65501
Se(5) Se(6) 3.173(1) .
Se(5) Se(7) 3.945(1) .
Se(5) S(5) 3.858(2) .
Se(5) S(11) 3.340(2) .
Se(5) S(13) 3.787(2) .
Se(5) C(15) 3.935(8) .
Se(5) C(16) 3.915(8) .
Se(5) C(25) 2.861(7) .
Se(5) C(28) 2.808(8) .
Se(5) C(29) 2.878(8) .
Se(5) C(35) 3.941(9) .
Se(5) C(36) 3.874(8) .
Se(6) Se(1) 3.779(1) 56501
Se(6) Se(8) 3.958(1) .
Se(6) S(6) 3.879(2) .
Se(6) S(12) 3.291(2) .
Se(6) S(14) 3.815(2) .
Se(6) C(15) 3.933(8) .
Se(6) C(16) 3.913(8) .
Se(6) C(25) 2.855(8) .
Se(6) C(27) 2.808(7) .
Se(6) C(30) 2.875(9) .
Se(6) C(35) 3.942(8) .
Se(6) C(36) 3.884(8) .
Se(7) Se(1) 3.930(1) 66501
Se(7) Se(4) 3.823(1) 65501
Se(7) Se(8) 3.170(1) .
Se(7) S(3) 3.902(2) 66501
Se(7) S(11) 3.816(2) .
Se(7) S(13) 3.278(2) .
Se(7) C(5) 3.957(8) 66501
Se(7) C(6) 3.945(8) 66501
Se(7) C(25) 3.874(8) .
Se(7) C(26) 3.918(8) .
Se(7) C(31) 2.861(8) .
Se(7) C(34) 2.797(8) .
Se(7) C(36) 2.845(8) .
Se(8) Se(2) 3.922(1) 66501
Se(8) Se(3) 3.810(1) 56501
Se(8) S(4) 3.880(2) 66501
Se(8) S(12) 3.772(2) .
Se(8) S(14) 3.343(2) .
Se(8) C(5) 3.961(8) 66501
Se(8) C(6) 3.968(8) 66501
Se(8) C(25) 3.867(8) .
Se(8) C(26) 3.917(8) .
Se(8) C(32) 2.859(9) .
Se(8) C(33) 2.810(8) .
Se(8) C(36) 2.858(7) .
Co(1) C(41) 3.961(7) 46501
Cl(1) Cl(2) 3.721(3) .
Cl(1) Cl(3) 3.617(3) .
Cl(1) Cl(4) 3.871(3) .
Cl(1) S(9) 3.315(3) 55601
Cl(1) C(2) 3.684(8) 65601
Cl(1) C(21) 3.49(2) 55601
Cl(1) C(39) 3.768(8) .
Cl(1) C(41) 3.699(8) 46501
Cl(1) C(42) 3.468(8) 46501
Cl(1) C(44) 3.90(1) 45501
Cl(2) Cl(3) 3.804(3) .
Cl(2) Cl(4) 3.637(3) .
Cl(2) S(8) 3.890(3) 65501
Cl(2) S(15) 3.506(3) .
Cl(2) C(9) 3.801(8) 66501
Cl(2) C(19) 3.683(9) 65501
Cl(2) C(20) 3.647(9) 65501
Cl(2) C(30) 3.526(9) 65501
Cl(2) C(40) 3.523(8) 65501
Cl(2) C(41) 3.818(8) 46501
Cl(3) Cl(4) 3.756(3) .
Cl(3) Cl(5) 3.516(3) 45501
Cl(3) Cl(7) 3.880(3) 45501
Cl(3) Cl(9) 3.901(3) .
Cl(3) C(1) 3.502(8) 65601
Cl(3) C(2) 3.726(8) 65601
Cl(3) C(19) 3.487(8) 65501
Cl(3) C(20) 3.585(8) 65501
Cl(3) C(43) 3.647(9) .
Cl(4) C(11) 3.720(8) 65601
Cl(4) C(12) 3.726(9) 65601
Cl(4) C(22) 3.91(1) 65601
Cl(4) C(40) 3.664(7) 65501
Cl(4) C(42) 3.762(8) 46501
Cl(4) C(43) 3.704(9) .
Cl(4) C(44) 3.951(9) .
Cl(5) Cl(3) 3.516(3) 65501
Cl(5) Cl(6) 2.924(3) .
Cl(5) Cl(7) 3.381(3) .
Cl(5) Cl(9) 3.448(3) 65501
Cl(5) S(16) 3.454(3) 74501
Cl(5) C(9) 3.937(9) 75501
Cl(5) C(19) 3.959(8) 75501
Cl(5) C(40) 3.699(8) 74501
Cl(5) C(42) 2.716(8) .
Cl(6) Cl(7) 3.227(3) .
Cl(6) Cl(9) 3.382(3) .
Cl(6) C(9) 3.718(8) 75501
Cl(6) C(21) 3.68(1) 64601
Cl(6) C(39) 3.823(9) 64501
Cl(6) C(42) 2.724(8) .
Cl(6) C(44) 3.962(9) .
Cl(7) Cl(3) 3.880(3) 65501
Cl(7) S(1) 3.846(3) 75601
Cl(7) S(10) 3.586(3) 74601
Cl(7) C(1) 3.582(9) 75601
Cl(7) C(2) 3.604(9) 75601
Cl(7) C(21) 3.96(2) 64601
Cl(7) C(31) 3.692(9) 64601
Cl(7) C(41) 2.733(8) .
Cl(8) Cl(9) 2.895(3) .
Cl(8) S(15) 3.385(3) 65501
Cl(8) C(10) 3.827(9) 75501
Cl(8) C(29) 3.641(9) 65501
Cl(8) C(39) 3.543(9) 65501
Cl(8) C(40) 3.742(7) 65501
Cl(8) C(44) 2.653(8) .
Cl(9) Cl(5) 3.448(3) 45501
Cl(9) Cl(10) 3.322(3) .
Cl(9) S(16) 3.939(3) 64501
Cl(9) C(10) 3.597(9) 75501
Cl(9) C(19) 3.920(8) 65501
Cl(9) C(22) 3.94(1) 64601
Cl(9) C(44) 2.73(1) .
Cl(10) S(10) 3.618(3) 64601
Cl(10) C(2) 3.810(9) 75601
Cl(10) C(11) 3.728(9) 65601
Cl(10) C(22) 3.70(1) 64601
Cl(10) C(32) 3.617(9) 64601
Cl(10) C(43) 2.698(9) .
S(1) Cl(7) 3.846(3) 35401
S(1) S(2) 3.516(3) .
S(1) S(3) 2.930(3) .
S(1) S(10) 3.435(3) 54501
S(1) S(12) 3.690(3) 54501
S(1) C(2) 2.793(8) .
S(1) C(4) 2.790(8) .
S(1) C(11) 3.832(9) .
S(1) C(13) 3.751(9) .
S(1) C(31) 3.85(1) 44501
S(1) C(32) 3.98(1) 54501
S(2) S(4) 2.953(3) .
S(2) S(9) 3.520(3) 45501
S(2) S(11) 3.796(3) 45501
S(2) C(1) 2.787(9) .
S(2) C(3) 2.788(7) .
S(2) C(11) 3.900(8) 45501
S(2) C(12) 3.780(9) .
S(2) C(14) 3.715(9) .
S(2) C(32) 3.850(9) 44501
S(3) Se(7) 3.902(2) 44501
S(3) S(4) 2.938(3) .
S(3) S(5) 3.911(3) .
S(3) S(12) 3.994(3) 54501
S(3) C(4) 2.648(8) .
S(3) C(6) 2.742(8) .
S(3) C(15) 3.804(8) .
S(3) C(16) 3.884(9) .
S(3) C(31) 3.84(1) 44501
S(3) C(33) 3.670(9) 44501
S(4) Se(8) 3.880(2) 44501
S(4) S(6) 3.904(4) .
S(4) C(3) 2.651(8) .
S(4) C(6) 2.743(8) .
S(4) C(15) 3.811(8) .
S(4) C(16) 3.882(8) .
S(4) C(32) 3.82(1) 44501
S(4) C(34) 3.665(9) 44501
S(5) S(6) 2.940(3) .
S(5) S(7) 2.961(3) .
S(5) S(14) 3.993(3) 54501
S(5) C(5) 3.853(9) .
S(5) C(6) 3.815(8) .
S(5) C(15) 2.724(8) .
S(5) C(18) 2.654(8) .
S(5) C(27) 3.648(9) .
S(5) C(29) 3.82(1) .
S(6) S(8) 2.930(3) .
S(6) C(5) 3.830(9) .
S(6) C(6) 3.798(8) .
S(6) C(15) 2.723(8) .
S(6) C(17) 2.658(7) .
S(6) C(28) 3.644(9) .
S(6) C(30) 3.81(1) .
S(7) S(8) 3.523(3) .
S(7) S(14) 3.793(3) 54501
S(7) S(16) 3.541(3) 54501
S(7) C(7) 3.755(8) .
S(7) C(9) 3.838(9) .
S(7) C(10) 3.915(9) 65501
S(7) C(18) 2.782(8) .
S(7) C(20) 2.769(8) .
S(7) C(29) 3.806(9) .
S(8) Cl(2) 3.890(3) 45501
S(8) S(13) 3.710(3) 45501
S(8) S(15) 3.474(3) 45501
S(8) C(8) 3.775(9) .
S(8) C(10) 3.869(9) .
S(8) C(17) 2.818(8) .
S(8) C(19) 2.812(8) .
S(8) C(29) 3.954(9) 45501
S(8) C(30) 3.79(1) .
S(9) Cl(1) 3.315(3) 55401
S(9) S(2) 3.520(3) 65501
S(9) S(10) 3.534(3) .
S(9) S(11) 2.949(3) .
S(9) C(11) 3.774(9) .
S(9) C(22) 2.77(1) .
S(9) C(24) 2.800(8) .
S(9) C(31) 3.94(1) .
S(10) Cl(7) 3.586(3) 36401
S(10) Cl(10) 3.618(3) 46401
S(10) S(1) 3.435(3) 56501
S(10) S(12) 2.937(3) .
S(10) C(12) 3.863(9) .
S(10) C(21) 2.74(1) .
S(10) C(23) 2.796(7) .
S(10) C(32) 3.86(1) .
S(10) C(42) 3.927(9) 36401
S(11) S(2) 3.796(3) 65501
S(11) S(12) 2.936(3) .
S(11) C(11) 3.773(9) .
S(11) C(13) 3.602(8) .
S(11) C(24) 2.666(8) .
S(11) C(26) 2.744(8) .
S(11) C(31) 3.74(1) .
S(11) C(33) 3.589(9) .
S(12) S(1) 3.690(3) 56501
S(12) S(3) 3.994(3) 56501
S(12) C(12) 3.843(9) .
S(12) C(14) 3.637(9) .
S(12) C(23) 2.653(8) .
S(12) C(26) 2.726(8) .
S(12) C(32) 3.758(9) .
S(12) C(34) 3.596(9) .
S(13) Se(1) 3.821(2) 66501
S(13) S(8) 3.710(3) 65501
S(13) S(14) 2.929(3) .
S(13) S(15) 2.931(3) .
S(13) C(7) 3.597(8) 66501
S(13) C(9) 3.789(9) 66501
S(13) C(27) 3.597(9) .
S(13) C(29) 3.777(9) .
S(13) C(35) 2.721(8) .
S(13) C(38) 2.654(8) .
S(14) Se(2) 3.789(2) 66501
S(14) S(5) 3.993(3) 56501
S(14) S(7) 3.793(3) 56501
S(14) S(16) 2.956(3) .
S(14) C(8) 3.609(9) 66501
S(14) C(10) 3.76(1) 66501
S(14) C(28) 3.600(8) .
S(14) C(30) 3.78(1) .
S(14) C(35) 2.728(8) .
S(14) C(37) 2.650(7) .
S(15) Cl(8) 3.385(3) 45501
S(15) S(8) 3.474(3) 65501
S(15) S(16) 3.541(3) .
S(15) C(9) 3.740(9) 66501
S(15) C(29) 3.93(1) .
S(15) C(38) 2.813(8) .
S(15) C(40) 2.765(8) .
S(16) Cl(5) 3.454(3) 36501
S(16) Cl(9) 3.939(3) 46501
S(16) S(7) 3.541(3) 56501
S(16) C(9) 3.922(9) 56501
S(16) C(10) 3.823(9) 66501
S(16) C(30) 3.90(1) .
S(16) C(37) 2.789(8) .
S(16) C(39) 2.771(8) .
C(1) Cl(3) 3.502(8) 45401
C(1) Cl(7) 3.582(9) 35401
C(1) C(3) 2.79(1) .
C(1) C(4) 3.09(1) .
C(1) C(11) 3.59(1) .
C(1) C(13) 3.68(1) .
C(1) C(14) 3.91(1) .
C(2) Cl(1) 3.684(8) 45401
C(2) Cl(3) 3.726(8) 45401
C(2) Cl(7) 3.604(9) 35401
C(2) Cl(10) 3.810(9) 35401
C(2) C(3) 3.02(1) .
C(2) C(4) 2.73(1) .
C(3) C(5) 2.61(1) .
C(3) C(6) 3.93(1) .
C(3) C(13) 3.86(1) .
C(3) C(15) 3.76(1) .
C(3) C(31) 3.68(1) 44501
C(3) C(33) 3.81(1) 44501
C(4) C(5) 2.60(1) .
C(4) C(6) 3.93(1) .
C(4) C(14) 3.84(1) .
C(4) C(15) 3.76(1) .
C(4) C(32) 3.65(1) 44501
C(4) C(34) 3.80(1) 44501
C(5) Se(7) 3.957(8) 44501
C(5) Se(8) 3.961(8) 44501
C(5) C(15) 3.75(1) .
C(5) C(16) 3.47(1) .
C(5) C(33) 3.81(1) 44501
C(5) C(34) 3.81(1) 44501
C(5) C(35) 3.90(1) 44501
C(6) Se(7) 3.945(8) 44501
C(6) Se(8) 3.968(8) 44501
C(6) C(7) 2.76(1) .
C(6) C(8) 2.74(1) .
C(6) C(16) 3.77(1) .
C(6) C(17) 3.75(1) .
C(6) C(18) 3.76(1) .
C(6) C(35) 3.53(1) 44501
C(6) C(36) 3.87(1) 44501
C(7) S(13) 3.597(8) 44501
C(7) C(10) 2.54(1) .
C(7) C(17) 3.87(1) .
C(7) C(36) 3.76(1) 44501
C(7) C(37) 3.74(1) 44501
C(7) C(38) 3.99(1) 44501
C(8) S(14) 3.609(9) 44501
C(8) C(9) 2.57(1) .
C(8) C(18) 3.88(1) .
C(8) C(20) 3.78(1) .
C(8) C(36) 3.73(1) 44501
C(8) C(37) 3.97(1) 44501
C(8) C(38) 3.74(1) 44501
C(9) Cl(2) 3.801(8) 44501
C(9) Cl(5) 3.937(9) 35501
C(9) Cl(6) 3.718(8) 35501
C(9) S(13) 3.789(9) 44501
C(9) S(15) 3.740(9) 44501
C(9) S(16) 3.922(9) 54501
C(9) C(10) 3.15(1) .
C(9) C(30) 3.76(1) 54501
C(9) C(37) 3.62(1) 44501
C(9) C(41) 3.99(1) 35501
C(10) Cl(8) 3.827(9) 35501
C(10) Cl(9) 3.597(9) 35501
C(10) S(7) 3.915(9) 45501
C(10) S(14) 3.76(1) 44501
C(10) S(16) 3.823(9) 44501
C(10) C(20) 3.68(1) .
C(10) C(29) 3.88(1) 45501
C(10) C(38) 3.57(1) 44501
C(11) Cl(4) 3.720(8) 45401
C(11) Cl(10) 3.728(9) 45401
C(11) S(2) 3.900(8) 65501
C(11) C(12) 3.14(1) .
C(11) C(14) 2.56(1) .
C(11) C(23) 3.62(1) .
C(11) C(32) 3.84(1) 54501
C(12) Cl(4) 3.726(9) 45401
C(12) C(13) 2.52(1) .
C(12) C(24) 3.65(1) .
C(12) C(31) 3.85(1) 45501
C(12) C(42) 3.51(1) 36401
C(13) C(15) 2.77(1) .
C(13) C(23) 3.75(1) .
C(13) C(25) 3.75(1) .
C(14) C(15) 2.77(1) .
C(14) C(23) 3.98(1) .
C(14) C(24) 3.78(1) .
C(14) C(25) 3.76(1) .
C(15) C(17) 3.91(1) .
C(15) C(18) 3.91(1) .
C(15) C(25) 3.87(1) .
C(15) C(26) 3.54(1) .
C(16) C(17) 2.57(1) .
C(16) C(18) 2.57(1) .
C(16) C(26) 3.89(1) .
C(16) C(27) 3.75(1) .
C(16) C(28) 3.74(1) .
C(17) C(19) 2.71(1) .
C(17) C(20) 3.09(1) .
C(17) C(27) 3.79(1) .
C(17) C(29) 3.63(1) .
C(18) C(19) 2.99(1) .
C(18) C(20) 2.77(1) .
C(18) C(28) 3.77(1) .
C(18) C(30) 3.63(1) .
C(19) Cl(2) 3.683(9) 45501
C(19) Cl(3) 3.487(8) 45501
C(19) Cl(5) 3.959(8) 35501
C(19) Cl(9) 3.920(8) 45501
C(19) C(29) 3.95(1) .
C(20) Cl(2) 3.647(9) 45501
C(20) Cl(3) 3.585(8) 45501
C(21) Cl(1) 3.49(2) 55401
C(21) Cl(6) 3.68(1) 46401
C(21) Cl(7) 3.96(2) 46401
C(21) C(23) 2.72(1) .
C(21) C(24) 3.01(1) .
C(21) C(42) 3.73(2) 46401
C(22) Cl(4) 3.91(1) 45401
C(22) Cl(9) 3.94(1) 46401
C(22) Cl(10) 3.70(1) 46401
C(22) C(23) 3.04(1) .
C(22) C(24) 2.74(1) .
C(23) C(25) 2.59(1) .
C(23) C(26) 3.94(1) .
C(23) C(31) 3.66(1) .
C(23) C(33) 3.81(1) .
C(24) C(25) 2.60(1) .
C(24) C(26) 3.93(1) .
C(24) C(32) 3.61(1) .
C(24) C(34) 3.77(1) .
C(25) C(33) 3.73(1) .
C(25) C(34) 3.73(1) .
C(25) C(35) 3.83(1) .
C(26) C(27) 2.75(1) .
C(26) C(28) 2.76(1) .
C(26) C(35) 3.50(1) .
C(26) C(36) 3.81(1) .
C(27) C(30) 2.56(1) .
C(27) C(36) 3.73(1) .
C(27) C(37) 3.81(1) .
C(28) C(29) 2.55(1) .
C(28) C(36) 3.75(1) .
C(28) C(38) 3.82(1) .
C(29) Se(2) 3.859(9) 65501
C(29) Cl(8) 3.641(9) 45501
C(29) S(8) 3.954(9) 65501
C(29) C(10) 3.88(1) 65501
C(29) C(30) 3.15(1) .
C(29) C(37) 3.65(1) .
C(30) Se(1) 3.740(9) 56501
C(30) Cl(2) 3.526(9) 45501
C(30) C(9) 3.76(1) 56501
C(30) C(38) 3.69(1) .
C(31) Se(4) 3.727(9) 65501
C(31) Cl(7) 3.692(9) 46401
C(31) S(1) 3.85(1) 66501
C(31) S(3) 3.84(1) 66501
C(31) C(3) 3.68(1) 66501
C(31) C(12) 3.85(1) 65501
C(31) C(32) 3.12(1) .
C(31) C(34) 2.52(1) .
C(32) Se(3) 3.881(9) 56501
C(32) Cl(10) 3.617(9) 46401
C(32) S(1) 3.98(1) 56501
C(32) S(2) 3.850(9) 66501
C(32) S(4) 3.82(1) 66501
C(32) C(4) 3.65(1) 66501
C(32) C(11) 3.84(1) 56501
C(32) C(33) 2.52(1) .
C(33) S(3) 3.670(9) 66501
C(33) C(3) 3.81(1) 66501
C(33) C(5) 3.81(1) 66501
C(33) C(35) 2.76(1) .
C(34) S(4) 3.665(9) 66501
C(34) C(4) 3.80(1) 66501
C(34) C(5) 3.81(1) 66501
C(34) C(35) 2.77(1) .
C(35) Se(1) 3.931(8) 66501
C(35) Se(2) 3.872(9) 66501
C(35) C(5) 3.90(1) 66501
C(35) C(6) 3.53(1) 66501
C(35) C(37) 3.92(1) .
C(35) C(38) 3.92(1) .
C(36) Se(1) 3.910(8) 66501
C(36) Se(2) 3.843(8) 66501
C(36) C(6) 3.87(1) 66501
C(36) C(7) 3.76(1) 66501
C(36) C(8) 3.73(1) 66501
C(36) C(37) 2.60(1) .
C(36) C(38) 2.59(1) .
C(37) C(7) 3.74(1) 66501
C(37) C(8) 3.97(1) 66501
C(37) C(9) 3.62(1) 66501
C(37) C(39) 2.74(1) .
C(37) C(40) 2.97(1) .
C(38) C(7) 3.99(1) 66501
C(38) C(8) 3.74(1) 66501
C(38) C(10) 3.57(1) 66501
C(38) C(39) 3.05(1) .
C(38) C(40) 2.70(1) .
C(39) Cl(6) 3.823(9) 46501
C(39) Cl(8) 3.543(9) 45501
C(40) Cl(2) 3.523(8) 45501
C(40) Cl(4) 3.664(7) 45501
C(40) Cl(5) 3.699(8) 36501
C(40) Cl(8) 3.742(7) 45501
C(41) Co(1) 3.961(7) 64501
C(41) Cl(1) 3.699(8) 64501
C(41) Cl(2) 3.818(8) 64501
C(41) C(9) 3.99(1) 75501
C(42) Cl(1) 3.468(8) 64501
C(42) Cl(4) 3.762(8) 64501
C(42) S(10) 3.927(9) 74601
C(42) C(12) 3.51(1) 74601
C(42) C(21) 3.73(2) 64601
C(44) Cl(1) 3.90(1) 65501
Se(1) H(5) 2.7996 .
Se(1) H(6) 3.2588 .
Se(1) H(7) 3.6366 .
Se(1) H(29) 3.1539 54501
Se(1) H(30) 3.5097 54501
Se(2) H(8) 3.6295 .
Se(2) H(9) 2.7909 .
Se(2) H(10) 3.2389 .
Se(2) H(25) 3.2896 45501
Se(2) H(26) 3.6167 45501
Se(3) H(11) 2.7911 .
Se(3) H(12) 3.2561 .
Se(3) H(13) 3.6409 .
Se(3) H(35) 2.9515 54501
Se(4) H(14) 3.6534 .
Se(4) H(15) 2.8278 .
Se(4) H(16) 3.2603 .
Se(4) H(31) 2.7872 45501
Se(5) H(25) 2.8287 .
Se(5) H(26) 3.2743 .
Se(5) H(27) 3.6523 .
Se(6) H(28) 3.6552 .
Se(6) H(29) 2.8151 .
Se(6) H(30) 3.2684 .
Se(7) H(31) 2.7932 .
Se(7) H(32) 3.2733 .
Se(7) H(33) 3.6311 .
Se(8) H(34) 3.6487 .
Se(8) H(35) 2.7936 .
Se(8) H(36) 3.2414 .
Co(1) H(1) 3.9124 65601
Co(1) H(2) 3.8334 65601
Co(1) H(4) 3.5265 65601
Co(1) H(17) 3.9342 65501
Co(1) H(18) 3.9811 65501
Co(1) H(19) 3.4646 65501
Co(1) H(39) 3.9525 65501
Co(1) H(41) 3.1097 46501
Co(1) H(42) 3.8094 46501
Co(1) H(43) 3.7258 46501
Co(1) H(44) 3.2878 .
Cl(1) H(4) 2.8012 65601
Cl(1) H(16) 3.4112 65601
Cl(1) H(21) 3.8061 55601
Cl(1) H(22) 2.8077 55601
Cl(1) H(37) 2.9848 .
Cl(1) H(38) 3.8048 .
Cl(1) H(41) 3.1378 46501
Cl(1) H(42) 3.6917 46501
Cl(1) H(43) 2.6881 46501
Cl(1) H(45) 3.0651 45501
Cl(1) H(46) 3.8794 45501
Cl(2) H(5) 3.5556 66501
Cl(2) H(6) 3.2897 66501
Cl(2) H(17) 3.8808 65501
Cl(2) H(18) 3.0400 65501
Cl(2) H(19) 3.1457 65501
Cl(2) H(28) 2.9059 65501
Cl(2) H(29) 3.7858 65501
Cl(2) H(30) 3.4011 65501
Cl(2) H(39) 3.3371 65501
Cl(2) H(40) 2.9177 65501
Cl(2) H(41) 2.8612 46501
Cl(3) H(1) 3.7070 65601
Cl(3) H(2) 2.7277 65601
Cl(3) H(3) 3.9835 65601
Cl(3) H(4) 3.1348 65601
Cl(3) H(17) 2.7782 65501
Cl(3) H(18) 3.7115 65501
Cl(3) H(19) 2.9208 65501
Cl(3) H(20) 3.8719 65501
Cl(3) H(44) 2.7958 .
Cl(3) H(46) 3.4099 45501
Cl(4) H(1) 3.6949 65601
Cl(4) H(12) 3.8083 65601
Cl(4) H(13) 2.8499 65601
Cl(4) H(14) 3.0146 65601
Cl(4) H(16) 3.5641 65601
Cl(4) H(22) 3.9201 65601
Cl(4) H(23) 2.9627 65601
Cl(4) H(37) 3.5836 65501
Cl(4) H(39) 2.9463 65501
Cl(4) H(40) 3.6006 65501
Cl(4) H(41) 3.5565 46501
Cl(4) H(42) 3.0188 46501
Cl(4) H(43) 3.8357 46501
Cl(4) H(44) 2.9744 .
Cl(4) H(45) 3.4473 .
Cl(5) H(5) 3.7177 75501
Cl(5) H(7) 3.2816 75501
Cl(5) H(17) 3.1853 75501
Cl(5) H(20) 3.9387 75501
Cl(5) H(23) 3.6399 74601
Cl(5) H(24) 3.5316 74601
Cl(5) H(39) 3.0325 74501
Cl(5) H(41) 2.2877 .
Cl(5) H(42) 2.8065 .
Cl(5) H(43) 3.5610 .
Cl(6) H(6) 3.8088 75501
Cl(6) H(7) 2.8508 75501
Cl(6) H(8) 3.3625 75501
Cl(6) H(10) 3.9230 75501
Cl(6) H(20) 3.9011 75501
Cl(6) H(21) 3.1475 64601
Cl(6) H(22) 3.2675 64601
Cl(6) H(24) 3.6646 64601
Cl(6) H(38) 2.9043 64501
Cl(6) H(41) 2.3005 .
Cl(6) H(42) 3.5751 .
Cl(6) H(43) 2.9118 .
Cl(6) H(46) 3.2307 .
Cl(7) H(2) 3.0839 75601
Cl(7) H(3) 2.9343 75601
Cl(7) H(4) 3.8251 75601
Cl(7) H(14) 3.9848 74601
Cl(7) H(15) 3.4352 74601
Cl(7) H(21) 3.0660 64601
Cl(7) H(32) 3.4501 64601
Cl(7) H(33) 3.1171 64601
Cl(7) H(41) 3.5771 .
Cl(7) H(42) 2.2834 .
Cl(7) H(43) 2.2833 .
Cl(7) H(46) 3.9233 .
Cl(8) H(9) 3.7844 75501
Cl(8) H(10) 3.1171 75501
Cl(8) H(17) 3.7765 65501
Cl(8) H(18) 3.5550 65501
Cl(8) H(19) 3.6003 75501
Cl(8) H(25) 3.6319 65501
Cl(8) H(26) 3.7018 65501
Cl(8) H(27) 3.0500 65501
Cl(8) H(37) 3.1535 65501
Cl(8) H(40) 3.0928 65501
Cl(8) H(44) 2.2995 .
Cl(8) H(45) 2.7342 .
Cl(8) H(46) 2.8261 .
Cl(9) H(8) 3.1649 75501
Cl(9) H(9) 3.6137 75501
Cl(9) H(10) 3.4448 75501
Cl(9) H(17) 3.1288 65501
Cl(9) H(24) 2.9678 64601
Cl(9) H(38) 3.8126 64501
Cl(9) H(44) 2.2972 .
Cl(9) H(45) 3.5750 .
Cl(9) H(46) 2.8407 .
Cl(10) H(2) 3.8759 65601
Cl(10) H(3) 3.2221 75601
Cl(10) H(4) 3.5551 75601
Cl(10) H(11) 3.1804 65601
Cl(10) H(12) 3.9861 65601
Cl(10) H(13) 3.5012 65601
Cl(10) H(21) 3.4352 64601
Cl(10) H(24) 3.1392 64601
Cl(10) H(34) 3.1827 64601
Cl(10) H(35) 3.8266 64601
Cl(10) H(36) 3.3092 64601
Cl(10) H(44) 2.8048 .
Cl(10) H(45) 2.3005 .
Cl(10) H(46) 2.3005 .
S(1) H(1) 2.3190 .
S(1) H(2) 2.3189 .
S(1) H(3) 2.8828 .
S(1) H(4) 3.6265 .
S(1) H(11) 3.4110 .
S(1) H(13) 3.7762 .
S(1) H(32) 2.9085 44501
S(1) H(35) 3.6999 54501
S(1) H(36) 3.3435 54501
S(2) H(1) 2.8710 .
S(2) H(2) 3.6216 .
S(2) H(3) 2.3248 .
S(2) H(4) 2.3248 .
S(2) H(11) 3.6023 45501
S(2) H(12) 3.2855 45501
S(2) H(16) 3.0654 .
S(2) H(34) 3.2425 44501
S(2) H(35) 3.5814 44501
S(3) H(32) 3.1586 44501
S(4) H(34) 3.7747 44501
S(4) H(35) 3.4360 44501
S(5) H(26) 3.1340 .
S(6) H(28) 3.7375 .
S(6) H(29) 3.4472 .
S(7) H(5) 3.4094 .
S(7) H(7) 3.7889 .
S(7) H(9) 2.9987 65501
S(7) H(17) 2.3136 .
S(7) H(18) 2.3137 .
S(7) H(19) 3.6039 .
S(7) H(20) 2.8346 .
S(7) H(26) 2.8704 .
S(8) H(10) 3.1571 .
S(8) H(17) 3.6428 .
S(8) H(18) 2.8901 .
S(8) H(19) 2.3183 .
S(8) H(20) 2.3183 .
S(8) H(25) 3.0362 45501
S(8) H(28) 3.1640 .
S(8) H(29) 3.5574 .
S(9) H(12) 2.8393 .
S(9) H(15) 3.7290 65501
S(9) H(16) 3.4056 65501
S(9) H(21) 2.2567 .
S(9) H(22) 2.2567 .
S(9) H(23) 3.0514 .
S(9) H(24) 3.5498 .
S(9) H(31) 3.7328 .
S(9) H(33) 3.2751 .
S(9) H(43) 3.1674 46401
S(10) H(2) 3.7171 56501
S(10) H(14) 3.2733 .
S(10) H(15) 3.5827 .
S(10) H(21) 3.0098 .
S(10) H(22) 3.5287 .
S(10) H(23) 2.2678 .
S(10) H(24) 2.2677 .
S(10) H(36) 2.9169 .
S(10) H(42) 3.2911 36401
S(11) H(12) 3.0985 .
S(11) H(31) 3.4001 .
S(11) H(33) 3.6487 .
S(12) H(14) 3.8015 .
S(12) H(15) 3.4797 .
S(12) H(31) 3.8278 45501
S(12) H(32) 3.5453 45501
S(12) H(36) 3.0745 .
S(13) H(6) 3.1158 66501
S(13) H(25) 3.4086 .
S(13) H(27) 3.7344 .
S(13) H(29) 3.2285 65501
S(14) H(8) 3.7244 66501
S(14) H(9) 3.3647 66501
S(14) H(30) 3.0981 .
S(15) H(6) 2.8061 66501
S(15) H(19) 3.7373 65501
S(15) H(25) 3.6446 .
S(15) H(27) 3.3422 .
S(15) H(37) 2.3162 .
S(15) H(38) 2.3162 .
S(15) H(39) 3.5949 .
S(15) H(40) 2.8100 .
S(16) H(5) 3.0221 56501
S(16) H(8) 3.2194 66501
S(16) H(9) 3.5493 66501
S(16) H(30) 2.9679 .
S(16) H(37) 3.5978 .
S(16) H(38) 2.8282 .
S(16) H(39) 2.2993 .
S(16) H(40) 2.2993 .
C(1) H(3) 2.0359 .
C(1) H(4) 2.0360 .
C(1) H(11) 3.5273 .
C(1) H(13) 3.0937 .
C(1) H(16) 3.4559 .
C(2) H(1) 2.0341 .
C(2) H(2) 2.0341 .
C(2) H(16) 3.4839 .
C(2) H(34) 3.1993 44501
C(2) H(45) 3.8336 35401
C(2) H(46) 3.9015 35401
C(3) H(1) 3.1104 .
C(3) H(2) 3.6090 .
C(3) H(3) 3.0934 .
C(3) H(4) 3.9758 .
C(3) H(32) 2.8741 44501
C(3) H(34) 3.5928 44501
C(4) H(1) 3.2933 .
C(4) H(3) 2.9137 .
C(4) H(4) 3.5932 .
C(4) H(32) 3.6098 44501
C(4) H(34) 3.1643 44501
C(4) H(35) 3.5328 44501
C(7) H(5) 2.0278 .
C(7) H(6) 2.0279 .
C(7) H(7) 2.0279 .
C(7) H(8) 2.6615 .
C(7) H(9) 3.2470 .
C(7) H(10) 2.9756 .
C(7) H(20) 3.1999 .
C(7) H(29) 3.7384 54501
C(7) H(30) 3.9783 54501
C(8) H(5) 3.2707 .
C(8) H(6) 2.9955 .
C(8) H(7) 2.7056 .
C(8) H(8) 2.0204 .
C(8) H(9) 2.0204 .
C(8) H(10) 2.0204 .
C(8) H(20) 3.0188 .
C(8) H(25) 3.8538 45501
C(9) H(8) 2.8347 .
C(9) H(9) 3.9990 .
C(9) H(10) 3.4760 .
C(9) H(20) 3.3264 .
C(9) H(29) 3.3795 54501
C(9) H(30) 3.3030 54501
C(9) H(38) 3.8379 44501
C(9) H(41) 3.6885 35501
C(10) H(6) 3.4630 .
C(10) H(7) 2.8597 .
C(10) H(20) 2.8922 .
C(10) H(25) 3.4622 45501
C(10) H(26) 3.4294 45501
C(11) H(1) 2.7891 .
C(11) H(2) 3.9039 .
C(11) H(14) 2.8253 .
C(11) H(15) 3.9909 .
C(11) H(16) 3.4484 .
C(11) H(34) 3.9354 54501
C(11) H(35) 3.1034 54501
C(11) H(36) 3.9724 54501
C(12) H(1) 3.1851 .
C(12) H(11) 3.9899 .
C(12) H(12) 3.4465 .
C(12) H(13) 2.8493 .
C(12) H(23) 3.8938 .
C(12) H(31) 3.1567 45501
C(12) H(32) 3.9833 45501
C(12) H(33) 3.8956 45501
C(12) H(42) 3.0204 36401
C(12) H(43) 3.2275 36401
C(13) H(1) 2.9031 .
C(13) H(11) 2.0302 .
C(13) H(12) 2.0302 .
C(13) H(13) 2.0302 .
C(13) H(14) 2.6513 .
C(13) H(15) 3.2361 .
C(13) H(16) 2.9505 .
C(13) H(35) 3.5684 54501
C(14) H(1) 3.0940 .
C(14) H(11) 3.2623 .
C(14) H(12) 2.9846 .
C(14) H(13) 2.7074 .
C(14) H(14) 2.0262 .
C(14) H(15) 2.0261 .
C(14) H(16) 2.0262 .
C(14) H(31) 3.4889 45501
C(17) H(17) 3.5772 .
C(17) H(18) 2.8617 .
C(17) H(20) 3.2915 .
C(17) H(26) 2.8236 .
C(17) H(28) 3.6084 .
C(18) H(17) 3.9524 .
C(18) H(18) 3.0255 .
C(18) H(19) 3.5934 .
C(18) H(20) 3.1060 .
C(18) H(26) 3.5488 .
C(18) H(28) 3.1203 .
C(18) H(29) 3.5500 .
C(19) H(9) 3.9517 65501
C(19) H(19) 2.0581 .
C(19) H(20) 2.0581 .
C(19) H(26) 3.2455 .
C(19) H(27) 3.7730 .
C(19) H(28) 3.5064 .
C(20) H(7) 3.6561 .
C(20) H(10) 2.8906 .
C(20) H(17) 2.0637 .
C(20) H(18) 2.0638 .
C(20) H(28) 3.8016 .
C(21) H(12) 3.9868 .
C(21) H(23) 1.8485 .
C(21) H(24) 1.8485 .
C(21) H(33) 3.7220 .
C(21) H(37) 3.7833 55401
C(21) H(38) 3.9220 55401
C(21) H(43) 2.9823 46401
C(22) H(14) 3.5625 .
C(22) H(21) 1.8408 .
C(22) H(22) 1.8407 .
C(22) H(39) 3.8398 55401
C(22) H(42) 3.2871 36401
C(23) H(12) 2.8213 .
C(23) H(14) 3.5753 .
C(23) H(21) 3.0987 .
C(23) H(22) 3.5133 .
C(23) H(23) 3.3762 .
C(23) H(24) 3.9145 .
C(23) H(31) 3.6099 .
C(23) H(33) 3.1276 .
C(23) H(36) 3.5304 .
C(24) H(12) 3.6060 .
C(24) H(14) 3.1760 .
C(24) H(15) 3.5452 .
C(24) H(21) 3.3364 .
C(24) H(22) 3.8938 .
C(24) H(23) 3.1270 .
C(24) H(24) 3.5281 .
C(24) H(33) 3.6016 .
C(24) H(36) 2.7924 .
C(27) H(25) 2.0485 .
C(27) H(26) 2.0485 .
C(27) H(27) 2.0484 .
C(27) H(28) 2.7048 .
C(27) H(29) 3.2687 .
C(27) H(30) 2.9880 .
C(28) H(25) 3.2652 .
C(28) H(26) 2.9787 .
C(28) H(27) 2.6827 .
C(28) H(28) 2.0340 .
C(28) H(29) 2.0340 .
C(28) H(30) 2.0340 .
C(29) H(9) 3.3142 65501
C(29) H(10) 3.6147 65501
C(29) H(18) 3.2338 .
C(29) H(28) 2.8483 .
C(29) H(30) 3.4547 .
C(29) H(40) 3.8561 .
C(30) H(5) 3.1782 56501
C(30) H(6) 3.5309 56501
C(30) H(18) 3.6305 .
C(30) H(26) 3.4565 .
C(30) H(27) 2.8396 .
C(30) H(40) 3.6859 .
C(31) H(3) 3.8152 66501
C(31) H(15) 2.9316 65501
C(31) H(34) 2.8212 .
C(31) H(35) 3.9716 .
C(31) H(36) 3.4404 .
C(32) H(3) 3.3985 66501
C(32) H(11) 2.8957 56501
C(32) H(31) 3.9809 .
C(32) H(32) 3.4182 .
C(32) H(33) 2.8332 .
C(33) H(31) 2.0321 .
C(33) H(32) 2.0321 .
C(33) H(33) 2.0322 .
C(33) H(34) 2.6663 .
C(33) H(35) 3.2261 .
C(33) H(36) 2.9594 .
C(34) H(31) 3.2367 .
C(34) H(32) 2.9479 .
C(34) H(33) 2.6643 .
C(34) H(34) 2.0116 .
C(34) H(35) 2.0116 .
C(34) H(36) 2.0116 .
C(37) H(6) 2.8220 66501
C(37) H(8) 3.5344 66501
C(37) H(25) 3.5435 .
C(37) H(27) 3.1648 .
C(37) H(30) 3.6361 .
C(37) H(37) 3.5828 .
C(37) H(38) 3.0182 .
C(37) H(39) 3.9260 .
C(37) H(40) 3.0146 .
C(38) H(6) 3.5882 66501
C(38) H(8) 3.0955 66501
C(38) H(9) 3.4530 66501
C(38) H(27) 3.5972 .
C(38) H(30) 2.8887 .
C(38) H(37) 3.9866 .
C(38) H(38) 3.1892 .
C(38) H(39) 3.5628 .
C(38) H(40) 2.8818 .
C(39) H(6) 3.6339 66501
C(39) H(8) 3.8533 66501
C(39) H(22) 3.3784 55601
C(39) H(39) 2.0378 .
C(39) H(40) 2.0379 .
C(40) H(27) 3.7205 .
C(40) H(30) 3.5900 .
C(40) H(37) 2.0411 .
C(40) H(38) 2.0411 .
C(41) H(7) 3.2825 75501
C(41) H(21) 3.6969 64601
C(41) H(22) 3.8210 64601
C(41) H(38) 3.8847 64501
C(41) H(39) 3.7003 74501
C(41) H(42) 2.0308 .
C(41) H(43) 2.0308 .
C(42) H(14) 3.2651 74601
C(42) H(15) 3.2724 74601
C(42) H(16) 3.4211 74601
C(42) H(21) 3.1174 64601
C(42) H(22) 3.5750 64601
C(42) H(23) 3.5076 74601
C(42) H(41) 2.0287 .
C(43) H(10) 3.9105 75501
C(43) H(17) 3.5458 65501
C(43) H(45) 2.0399 .
C(43) H(46) 2.0399 .
C(44) H(3) 3.8014 75601
C(44) H(4) 3.4210 75601
C(44) H(44) 2.0434 .
H(1) Co(1) 3.9124 45401
H(1) Cl(3) 3.7070 45401
H(1) Cl(4) 3.6949 45401
H(2) Co(1) 3.8334 45401
H(2) Cl(3) 2.7277 45401
H(2) Cl(7) 3.0839 35401
H(2) Cl(10) 3.8759 45401
H(2) S(10) 3.7171 54501
H(3) Cl(3) 3.9835 45401
H(3) Cl(7) 2.9343 35401
H(3) Cl(10) 3.2221 35401
H(3) C(31) 3.8152 44501
H(3) C(32) 3.3985 44501
H(3) C(44) 3.8014 35401
H(4) Co(1) 3.5265 45401
H(4) Cl(1) 2.8012 45401
H(4) Cl(3) 3.1348 45401
H(4) Cl(7) 3.8251 35401
H(4) Cl(10) 3.5551 35401
H(4) C(44) 3.4210 35401
H(5) Cl(2) 3.5556 44501
H(5) Cl(5) 3.7177 35501
H(5) S(16) 3.0221 54501
H(5) C(30) 3.1782 54501
H(6) Cl(2) 3.2897 44501
H(6) Cl(6) 3.8088 35501
H(6) S(13) 3.1158 44501
H(6) S(15) 2.8061 44501
H(6) C(30) 3.5309 54501
H(6) C(37) 2.8220 44501
H(6) C(38) 3.5882 44501
H(6) C(39) 3.6339 44501
H(7) Cl(5) 3.2816 35501
H(7) Cl(6) 2.8508 35501
H(7) C(41) 3.2825 35501
H(8) Cl(6) 3.3625 35501
H(8) Cl(9) 3.1649 35501
H(8) S(14) 3.7244 44501
H(8) S(16) 3.2194 44501
H(8) C(37) 3.5344 44501
H(8) C(38) 3.0955 44501
H(8) C(39) 3.8533 44501
H(9) Cl(8) 3.7844 35501
H(9) Cl(9) 3.6137 35501
H(9) S(7) 2.9987 45501
H(9) S(14) 3.3647 44501
H(9) S(16) 3.5493 44501
H(9) C(19) 3.9517 45501
H(9) C(29) 3.3142 45501
H(9) C(38) 3.4530 44501
H(10) Cl(6) 3.9230 35501
H(10) Cl(8) 3.1171 35501
H(10) Cl(9) 3.4448 35501
H(10) C(29) 3.6147 45501
H(10) C(43) 3.9105 35501
H(11) Cl(10) 3.1804 45401
H(11) S(2) 3.6023 65501
H(11) C(32) 2.8957 54501
H(12) Cl(4) 3.8083 45401
H(12) Cl(10) 3.9861 45401
H(12) S(2) 3.2855 65501
H(13) Cl(4) 2.8499 45401
H(13) Cl(10) 3.5012 45401
H(14) Cl(4) 3.0146 45401
H(14) Cl(7) 3.9848 36401
H(14) C(42) 3.2651 36401
H(15) Cl(7) 3.4352 36401
H(15) S(9) 3.7290 45501
H(15) C(31) 2.9316 45501
H(15) C(42) 3.2724 36401
H(16) Cl(1) 3.4112 45401
H(16) Cl(4) 3.5641 45401
H(16) S(9) 3.4056 45501
H(16) C(42) 3.4211 36401
H(17) Co(1) 3.9342 45501
H(17) Cl(2) 3.8808 45501
H(17) Cl(3) 2.7782 45501
H(17) Cl(5) 3.1853 35501
H(17) Cl(8) 3.7765 45501
H(17) Cl(9) 3.1288 45501
H(17) C(43) 3.5458 45501
H(18) Co(1) 3.9811 45501
H(18) Cl(2) 3.0400 45501
H(18) Cl(3) 3.7115 45501
H(18) Cl(8) 3.5550 45501
H(19) Co(1) 3.4646 45501
H(19) Cl(2) 3.1457 45501
H(19) Cl(3) 2.9208 45501
H(19) Cl(8) 3.6003 35501
H(19) S(15) 3.7373 45501
H(20) Cl(3) 3.8719 45501
H(20) Cl(5) 3.9387 35501
H(20) Cl(6) 3.9011 35501
H(21) Cl(1) 3.8061 55401
H(21) Cl(6) 3.1475 46401
H(21) Cl(7) 3.0660 46401
H(21) Cl(10) 3.4352 46401
H(21) C(41) 3.6969 46401
H(21) C(42) 3.1174 46401
H(22) Cl(1) 2.8077 55401
H(22) Cl(4) 3.9201 45401
H(22) Cl(6) 3.2675 46401
H(22) C(39) 3.3784 55401
H(22) C(41) 3.8210 46401
H(22) C(42) 3.5750 46401
H(23) Cl(4) 2.9627 45401
H(23) Cl(5) 3.6399 36401
H(23) C(42) 3.5076 36401
H(24) Cl(5) 3.5316 36401
H(24) Cl(6) 3.6646 46401
H(24) Cl(9) 2.9678 46401
H(24) Cl(10) 3.1392 46401
H(25) Se(2) 3.2896 65501
H(25) Cl(8) 3.6319 45501
H(25) S(8) 3.0362 65501
H(25) C(8) 3.8538 65501
H(25) C(10) 3.4622 65501
H(26) Se(2) 3.6167 65501
H(26) Cl(8) 3.7018 45501
H(26) C(10) 3.4294 65501
H(27) Cl(8) 3.0500 45501
H(28) Cl(2) 2.9059 45501
H(29) Se(1) 3.1539 56501
H(29) Cl(2) 3.7858 45501
H(29) S(13) 3.2285 45501
H(29) C(7) 3.7384 56501
H(29) C(9) 3.3795 56501
H(30) Se(1) 3.5097 56501
H(30) Cl(2) 3.4011 45501
H(30) C(7) 3.9783 56501
H(30) C(9) 3.3030 56501
H(31) Se(4) 2.7872 65501
H(31) S(12) 3.8278 65501
H(31) C(12) 3.1567 65501
H(31) C(14) 3.4889 65501
H(32) Cl(7) 3.4501 46401
H(32) S(1) 2.9085 66501
H(32) S(3) 3.1586 66501
H(32) S(12) 3.5453 65501
H(32) C(3) 2.8741 66501
H(32) C(4) 3.6098 66501
H(32) C(12) 3.9833 65501
H(33) Cl(7) 3.1171 46401
H(33) C(12) 3.8956 65501
H(34) Cl(10) 3.1827 46401
H(34) S(2) 3.2425 66501
H(34) S(4) 3.7747 66501
H(34) C(2) 3.1993 66501
H(34) C(3) 3.5928 66501
H(34) C(4) 3.1643 66501
H(34) C(11) 3.9354 56501
H(35) Se(3) 2.9515 56501
H(35) Cl(10) 3.8266 46401
H(35) S(1) 3.6999 56501
H(35) S(2) 3.5814 66501
H(35) S(4) 3.4360 66501
H(35) C(4) 3.5328 66501
H(35) C(11) 3.1034 56501
H(35) C(13) 3.5684 56501
H(36) Cl(10) 3.3092 46401
H(36) S(1) 3.3435 56501
H(36) C(11) 3.9724 56501
H(37) Cl(4) 3.5836 45501
H(37) Cl(8) 3.1535 45501
H(37) C(21) 3.7833 55601
H(38) Cl(6) 2.9043 46501
H(38) Cl(9) 3.8126 46501
H(38) C(9) 3.8379 66501
H(38) C(21) 3.9220 55601
H(38) C(41) 3.8847 46501
H(39) Co(1) 3.9525 45501
H(39) Cl(2) 3.3371 45501
H(39) Cl(4) 2.9463 45501
H(39) Cl(5) 3.0325 36501
H(39) C(22) 3.8398 55601
H(39) C(41) 3.7003 36501
H(40) Cl(2) 2.9177 45501
H(40) Cl(4) 3.6006 45501
H(40) Cl(8) 3.0928 45501
H(41) Co(1) 3.1097 64501
H(41) Cl(1) 3.1378 64501
H(41) Cl(2) 2.8612 64501
H(41) Cl(4) 3.5565 64501
H(41) C(9) 3.6885 75501
H(42) Co(1) 3.8094 64501
H(42) Cl(1) 3.6917 64501
H(42) Cl(4) 3.0188 64501
H(42) S(10) 3.2911 74601
H(42) C(12) 3.0204 74601
H(42) C(22) 3.2871 74601
H(43) Co(1) 3.7258 64501
H(43) Cl(1) 2.6881 64501
H(43) Cl(4) 3.8357 64501
H(43) S(9) 3.1674 64601
H(43) C(12) 3.2275 74601
H(43) C(21) 2.9823 64601
H(45) Cl(1) 3.0651 65501
H(45) C(2) 3.8336 75601
H(46) Cl(1) 3.8794 65501
H(46) Cl(3) 3.4099 65501
H(46) C(2) 3.9015 75601

loop_
_geom_torsion_atom_site_label_1
_geom_torsion_atom_site_label_2
_geom_torsion_atom_site_label_3
_geom_torsion_atom_site_label_4
_geom_torsion
C(7) Se(1) C(6) Se(2) -2.9(4)
C(7) Se(1) C(6) C(5) 177.9(7)
C(6) Se(1) C(7) C(8) 1.3(7)
C(6) Se(1) C(7) C(9) -178.4(6)
C(8) Se(2) C(6) Se(1) 3.2(4)
C(8) Se(2) C(6) C(5) -177.6(7)
C(6) Se(2) C(8) C(7) -2.5(7)
C(6) Se(2) C(8) C(10) 178.3(6)
C(15) Se(3) C(13) C(11) -178.3(6)
C(15) Se(3) C(13) C(14) 2.2(7)
C(13) Se(3) C(15) Se(4) -2.3(4)
C(13) Se(3) C(15) C(16) 178.5(7)
C(15) Se(4) C(14) C(12) 178.3(6)
C(15) Se(4) C(14) C(13) -0.3(6)
C(14) Se(4) C(15) Se(3) 1.8(4)
C(14) Se(4) C(15) C(16) -179.0(7)
C(27) Se(5) C(26) Se(6) -0.7(4)
C(27) Se(5) C(26) C(25) -179.6(7)
C(26) Se(5) C(27) C(28) 1.0(7)
C(26) Se(5) C(27) C(29) -179.5(6)
C(28) Se(6) C(26) Se(5) 0.4(4)
C(28) Se(6) C(26) C(25) 179.3(7)
C(26) Se(6) C(28) C(27) 0.3(5)
C(26) Se(6) C(28) C(30) 179.4(6)
C(35) Se(7) C(33) C(31) -179.5(6)
C(35) Se(7) C(33) C(34) -0.2(7)
C(33) Se(7) C(35) Se(8) 0.7(4)
C(33) Se(7) C(35) C(36) 179.2(7)
C(35) Se(8) C(34) C(32) -179.9(4)
C(35) Se(8) C(34) C(33) 0.7(7)
C(34) Se(8) C(35) Se(7) -0.8(4)
C(34) Se(8) C(35) C(36) -179.3(7)
C(3) S(1) C(1) C(2) -39.2(7)
C(1) S(1) C(3) S(3) -175.4(4)
C(1) S(1) C(3) C(4) 5.2(9)
C(4) S(2) C(2) C(1) -54.8(6)
C(2) S(2) C(4) S(4) -158.0(4)
C(2) S(2) C(4) C(3) 21.4(9)
C(5) S(3) C(3) S(1) -178.4(4)
C(5) S(3) C(3) C(4) 1.1(7)
C(3) S(3) C(5) S(4) -1.2(5)
C(3) S(3) C(5) C(6) 176.2(7)
C(5) S(4) C(4) S(2) 179.3(4)
C(5) S(4) C(4) C(3) -0.2(5)
C(4) S(4) C(5) S(3) 0.9(5)
C(4) S(4) C(5) C(6) -176.4(7)
C(17) S(5) C(16) S(6) -2.9(5)
C(17) S(5) C(16) C(15) 178.7(7)
C(16) S(5) C(17) S(7) -177.3(4)
C(16) S(5) C(17) C(18) 0.9(7)
C(18) S(6) C(16) S(5) 3.4(5)
C(18) S(6) C(16) C(15) -178.1(7)
C(16) S(6) C(18) S(8) 177.7(4)
C(16) S(6) C(18) C(17) -2.9(7)
C(19) S(7) C(17) S(5) 154.4(4)
C(19) S(7) C(17) C(18) -23.6(8)
C(17) S(7) C(19) C(20) 58.4(5)
C(20) S(8) C(18) S(6) 177.6(4)
C(20) S(8) C(18) C(17) -1.8(9)
C(18) S(8) C(20) C(19) 37.7(7)
C(23) S(9) C(21) C(22) -31(1)
C(21) S(9) C(23) S(11) -173.0(4)
C(21) S(9) C(23) C(24) 7.2(9)
C(24) S(10) C(22) C(21) -30(1)
C(22) S(10) C(24) S(12) -171.2(4)
C(22) S(10) C(24) C(23) 7.8(9)
C(25) S(11) C(23) S(9) -178.1(4)
C(25) S(11) C(23) C(24) 1.7(7)
C(23) S(11) C(25) S(12) -1.4(5)
C(23) S(11) C(25) C(26) 178.6(7)
C(25) S(12) C(24) S(10) 179.4(4)
C(25) S(12) C(24) C(23) 0.4(7)
C(24) S(12) C(25) S(11) 0.8(5)
C(24) S(12) C(25) C(26) -179.2(7)
C(37) S(13) C(36) S(14) -1.6(5)
C(37) S(13) C(36) C(35) 177.6(7)
C(36) S(13) C(37) S(15) -177.5(4)
C(36) S(13) C(37) C(38) 1.0(7)
C(38) S(14) C(36) S(13) 1.6(5)
C(38) S(14) C(36) C(35) -177.6(7)
C(36) S(14) C(38) S(16) -179.5(4)
C(36) S(14) C(38) C(37) -0.9(7)
C(39) S(15) C(37) S(13) 171.3(4)
C(39) S(15) C(37) C(38) -6.9(9)
C(37) S(15) C(39) C(40) 43.9(6)
C(40) S(16) C(38) S(14) 162.3(4)
C(40) S(16) C(38) C(37) -16.1(9)
C(38) S(16) C(40) C(39) 54.2(6)
S(1) C(1) C(2) S(2) 68.6(8)
S(1) C(3) C(4) S(2) 0(1)
S(1) C(3) C(4) S(4) 178.8(6)
S(3) C(3) C(4) S(2) 180.0(5)
S(3) C(3) C(4) S(4) 0(1)
S(3) C(5) C(6) Se(1) 1(1)
S(3) C(5) C(6) Se(2) -177.6(6)
S(4) C(5) C(6) Se(1) 178.6(6)
S(4) C(5) C(6) Se(2) 0(1)
Se(1) C(7) C(8) Se(2) 0(1)
Se(1) C(7) C(8) C(10) 179.9(6)
C(9) C(7) C(8) Se(2) -179.5(6)
C(9) C(7) C(8) C(10) 0(1)
Se(3) C(13) C(14) Se(4) -1(1)
Se(3) C(13) C(14) C(12) -179.9(5)
C(11) C(13) C(14) Se(4) 179.3(7)
C(11) C(13) C(14) C(12) 0(1)
Se(3) C(15) C(16) S(5) -1(1)
Se(3) C(15) C(16) S(6) 179.7(5)
Se(4) C(15) C(16) S(5) 179.0(5)
Se(4) C(15) C(16) S(6) 0(1)
S(5) C(17) C(18) S(6) 1(1)
S(5) C(17) C(18) S(8) -179.3(6)
S(7) C(17) C(18) S(6) 179.4(6)
S(7) C(17) C(18) S(8) -1(1)
S(7) C(19) C(20) S(8) -70.9(7)
S(9) C(21) C(22) S(10) 46(2)
S(9) C(23) C(24) S(10) 0(1)
S(9) C(23) C(24) S(12) 178.4(6)
S(11) C(23) C(24) S(10) 179.7(6)
S(11) C(23) C(24) S(12) -1(1)
S(11) C(25) C(26) Se(5) 0(1)
S(11) C(25) C(26) Se(6) -178.8(5)
S(12) C(25) C(26) Se(5) 179.9(4)
S(12) C(25) C(26) Se(6) 1(1)
Se(5) C(27) C(28) Se(6) 0(1)
Se(5) C(27) C(28) C(30) -179.9(6)
C(29) C(27) C(28) Se(6) 179.6(6)
C(29) C(27) C(28) C(30) 0(1)
Se(7) C(33) C(34) Se(8) -0.3(8)
Se(7) C(33) C(34) C(32) -179.7(8)
C(31) C(33) C(34) Se(8) 178.8(7)
C(31) C(33) C(34) C(32) 0(1)
Se(7) C(35) C(36) S(13) 1(1)
Se(7) C(35) C(36) S(14) -179.6(6)
Se(8) C(35) C(36) S(13) 179.6(6)
Se(8) C(35) C(36) S(14) -1(1)
S(13) C(37) C(38) S(14) -0.1(8)
S(13) C(37) C(38) S(16) 178.3(6)
S(15) C(37) C(38) S(14) 178.1(6)
S(15) C(37) C(38) S(16) -3(1)
S(15) C(39) C(40) S(16) -73.8(7)
Cl(5) C(41) C(42) Cl(7) 67.4(7)
Cl(6) C(41) C(42) Cl(7) -55.0(7)
Cl(8) C(43) C(44) Cl(10) 174.5(5)
Cl(9) C(43) C(44) Cl(10) -65.7(8)
